data_7127880
loop_
_publ_author_name
'Guo, Shu-Ting'
'Cui, Peng-Fei'
'Yuan, Run-Ze'
'Jin, Guo-Xin'

_publ_section_title
;
 Transition metal-mediated B(4)-H hydroxylation/halogenation of
 o-carboranes bearing a 2-pyridylsulfenyl ligand.
;
_journal_issue 19
_journal_name_full 'Chemical communications (Cambridge, England)'
_journal_page_first 2412
_journal_page_last 2415
_journal_paper_doi 10.1039/d0cc08290b
_journal_volume 57
_journal_year 2021
_chemical_formula_sum 'C10 H23 B10 N O S Si'
_chemical_formula_weight 341.54
_space_group_crystal_system triclinic
_space_group_IT_number 2
_space_group_name_Hall '-P 1'
_space_group_name_H-M_alt 'P -1'
_atom_sites_solution_hydrogens mixed
_audit_creation_method SHELXL-2016/6
_audit_update_record
;
2020-10-18 deposited with the CCDC.	2021-01-29 downloaded from the CCDC.
;
_cell_angle_alpha 103.901(3)
_cell_angle_beta 93.292(3)
_cell_angle_gamma 106.301(3)
_cell_formula_units_Z 4
_cell_length_a 9.6689(5)
_cell_length_b 13.6644(8)
_cell_length_c 15.5496(8)
_cell_measurement_reflns_used 9072
_cell_measurement_temperature 173(2)
_cell_measurement_theta_max 72.02
_cell_measurement_theta_min 2.95
_cell_volume 1896.81(18)
_computing_cell_refinement 'Bruker SAINT'
_computing_data_collection 'Bruker APEX2'
_computing_data_reduction 'Bruker SAINT'
_computing_molecular_graphics 'Bruker SHELXTL'
_computing_publication_material 'Bruker SHELXTL'
_computing_structure_refinement 'SHELXL-2016/6 (Sheldrick, 2016)'
_computing_structure_solution 'SHELXT 2018/2 (Sheldrick, 2018)'
_diffrn_ambient_temperature 173(2)
_diffrn_measured_fraction_theta_full 1.000
_diffrn_measured_fraction_theta_max 1.000
_diffrn_measurement_device_type 'Bruker APEX-II CCD'
_diffrn_measurement_method '\f and \w scans'
_diffrn_radiation_type CuK\a
_diffrn_radiation_wavelength 1.54178
_diffrn_reflns_av_R_equivalents 0.0821
_diffrn_reflns_av_unetI/netI 0.0370
_diffrn_reflns_Laue_measured_fraction_full 1.000
_diffrn_reflns_Laue_measured_fraction_max 1.000
_diffrn_reflns_limit_h_max 11
_diffrn_reflns_limit_h_min -11
_diffrn_reflns_limit_k_max 16
_diffrn_reflns_limit_k_min -16
_diffrn_reflns_limit_l_max 19
_diffrn_reflns_limit_l_min -19
_diffrn_reflns_number 73951
_diffrn_reflns_point_group_measured_fraction_full 1.000
_diffrn_reflns_point_group_measured_fraction_max 1.000
_diffrn_reflns_theta_full 67.679
_diffrn_reflns_theta_max 71.498
_diffrn_reflns_theta_min 2.954
_exptl_absorpt_coefficient_mu 2.055
_exptl_absorpt_correction_T_max 0.754
_exptl_absorpt_correction_T_min 0.554
_exptl_absorpt_correction_type multi-scan
_exptl_absorpt_process_details sadabs
_exptl_crystal_colour colourless
_exptl_crystal_density_diffrn 1.196
_exptl_crystal_description sheet
_exptl_crystal_F_000 712
_exptl_crystal_size_max 0.180
_exptl_crystal_size_mid 0.090
_exptl_crystal_size_min 0.030
_refine_diff_density_max 0.297
_refine_diff_density_min -0.425
_refine_diff_density_rms 0.051
_refine_ls_extinction_method none
_refine_ls_goodness_of_fit_ref 1.061
_refine_ls_hydrogen_treatment mixed
_refine_ls_matrix_type full
_refine_ls_number_parameters 447
_refine_ls_number_reflns 7396
_refine_ls_number_restraints 2
_refine_ls_restrained_S_all 1.061
_refine_ls_R_factor_all 0.0497
_refine_ls_R_factor_gt 0.0402
_refine_ls_shift/su_max 0.001
_refine_ls_shift/su_mean 0.000
_refine_ls_structure_factor_coef Fsqd
_refine_ls_weighting_details 'w=1/[\s^2^(Fo^2^)+(0.0581P)^2^+0.7376P] where P=(Fo^2^+2Fc^2^)/3'
_refine_ls_weighting_scheme calc
_refine_ls_wR_factor_gt 0.1059
_refine_ls_wR_factor_ref 0.1124
_reflns_Friedel_coverage 0.000
_reflns_number_gt 6221
_reflns_number_total 7396
_reflns_threshold_expression 'I > 2\s(I)'
_cod_data_source_file d0cc08290b2.cif
_cod_data_source_block cu_200816a_a
_cod_depositor_comments 'Adding full bibliography for 7127874--7127881.cif.'
_cod_database_code 7127880
_shelx_shelxl_version_number 2016/6
_shelx_space_group_comment
; 
The symmetry employed for this shelxl refinement is uniquely defined 
by the following loop, which should always be used as a source of 
symmetry information in preference to the above space-group names. 
They are only intended as comments. 
;
_shelx_estimated_absorpt_t_min 0.709
_shelx_estimated_absorpt_t_max 0.941

loop_
_space_group_symop_operation_xyz
'x, y, z'
'-x, -y, -z'

loop_
_atom_site_label
_atom_site_type_symbol
_atom_site_fract_x
_atom_site_fract_y
_atom_site_fract_z
_atom_site_U_iso_or_equiv
_atom_site_adp_type
_atom_site_occupancy
_atom_site_site_symmetry_order
_atom_site_calc_flag
_atom_site_refinement_flags_posn
_atom_site_refinement_flags_adp
_atom_site_refinement_flags_occupancy
_atom_site_disorder_assembly
_atom_site_disorder_group
S1 S 0.15928(5) 0.07439(3) 0.69505(3) 0.02600(11) Uani 1 1 d . . . . .
Si1 Si 0.19113(6) 0.28071(4) 0.89420(3) 0.02949(13) Uani 1 1 d . . . . .
N1 N 0.06879(16) 0.13732(12) 0.55489(10) 0.0268(3) Uani 1 1 d . . . . .
O1 O 0.35690(14) 0.19549(11) 0.54837(8) 0.0282(3) Uani 1 1 d D . . . .
H1 H 0.2652(18) 0.175(2) 0.5423(17) 0.050(7) Uiso 1 1 d D . . . .
C1 C 0.31912(18) 0.18572(13) 0.71947(11) 0.0207(3) Uani 1 1 d . . . . .
C2 C 0.34211(18) 0.28054(13) 0.81764(11) 0.0223(3) Uani 1 1 d . . . . .
B3 B 0.4307(2) 0.18539(16) 0.81041(13) 0.0249(4) Uani 1 1 d . . . . .
H3 H 0.405176 0.123476 0.847971 0.030 Uiso 1 1 calc R U . . .
B4 B 0.4783(2) 0.15922(17) 0.69962(14) 0.0253(4) Uani 1 1 d . . . . .
H4 H 0.485566 0.079375 0.664497 0.030 Uiso 1 1 calc R U . . .
B5 B 0.4109(2) 0.23678(16) 0.63815(13) 0.0227(4) Uani 1 1 d . . . . .
B6 B 0.3189(2) 0.31031(15) 0.71717(13) 0.0225(4) Uani 1 1 d . . . . .
H6 H 0.219900 0.329262 0.694261 0.027 Uiso 1 1 calc R U . . .
B7 B 0.5204(2) 0.32077(17) 0.86447(14) 0.0281(4) Uani 1 1 d . . . . .
H7 H 0.556949 0.348672 0.938261 0.034 Uiso 1 1 calc R U . . .
B8 B 0.6086(2) 0.24538(18) 0.79006(15) 0.0296(5) Uani 1 1 d . . . . .
H8 H 0.703688 0.223201 0.814529 0.036 Uiso 1 1 calc R U . . .
B9 B 0.5960(2) 0.27828(17) 0.68613(15) 0.0283(4) Uani 1 1 d . . . . .
H9 H 0.684036 0.278357 0.642368 0.034 Uiso 1 1 calc R U . . .
B10 B 0.4961(2) 0.37291(17) 0.69614(14) 0.0273(4) Uani 1 1 d . . . . .
H10 H 0.515996 0.435330 0.659046 0.033 Uiso 1 1 calc R U . . .
B11 B 0.4514(2) 0.39804(16) 0.80710(14) 0.0265(4) Uani 1 1 d . . . . .
H11 H 0.442309 0.477012 0.843144 0.032 Uiso 1 1 calc R U . . .
B12 B 0.6217(2) 0.37808(17) 0.78745(15) 0.0306(5) Uani 1 1 d . . . . .
H12 H 0.726465 0.443991 0.809836 0.037 Uiso 1 1 calc R U . . .
C3 C 0.02901(18) 0.09813(13) 0.62388(11) 0.0239(4) Uani 1 1 d . . . . .
C4 C -0.1146(2) 0.06422(15) 0.63904(13) 0.0307(4) Uani 1 1 d . . . . .
H4A H -0.138494 0.037504 0.689096 0.037 Uiso 1 1 calc R U . . .
C5 C -0.2218(2) 0.07017(16) 0.57978(14) 0.0358(5) Uani 1 1 d . . . . .
H5 H -0.321328 0.045117 0.587142 0.043 Uiso 1 1 calc R U . . .
C6 C -0.1825(2) 0.11306(16) 0.50962(14) 0.0352(5) Uani 1 1 d . . . . .
H6A H -0.253920 0.119998 0.468890 0.042 Uiso 1 1 calc R U . . .
C7 C -0.0370(2) 0.14558(16) 0.50014(13) 0.0326(4) Uani 1 1 d . . . . .
H7A H -0.010366 0.175520 0.452071 0.039 Uiso 1 1 calc R U . . .
C8 C 0.0349(2) 0.30310(18) 0.83560(14) 0.0394(5) Uani 1 1 d . . . . .
H8A H -0.036641 0.311681 0.876662 0.059 Uiso 1 1 calc R U . . .
H8B H -0.010268 0.242275 0.784022 0.059 Uiso 1 1 calc R U . . .
H8C H 0.069099 0.367174 0.815141 0.059 Uiso 1 1 calc R U . . .
C9 C 0.1381(3) 0.1562(2) 0.92973(16) 0.0491(6) Uani 1 1 d . . . . .
H9A H 0.225404 0.143497 0.953746 0.074 Uiso 1 1 calc R U . . .
H9B H 0.086864 0.097000 0.878192 0.074 Uiso 1 1 calc R U . . .
H9C H 0.073971 0.162609 0.975985 0.074 Uiso 1 1 calc R U . . .
C10 C 0.2702(3) 0.3935(2) 0.99473(15) 0.0514(6) Uani 1 1 d . . . . .
H10A H 0.300730 0.459490 0.976685 0.077 Uiso 1 1 calc R U . . .
H10B H 0.354580 0.383217 1.025113 0.077 Uiso 1 1 calc R U . . .
H10C H 0.197072 0.397364 1.035468 0.077 Uiso 1 1 calc R U . . .
S2 S 0.80792(5) 0.30448(4) 0.36622(3) 0.02930(12) Uani 1 1 d . . . . .
Si2 Si 0.80731(6) 0.24617(5) 0.13627(4) 0.03446(14) Uani 1 1 d . . . . .
N2 N 0.7870(2) 0.50116(14) 0.41671(12) 0.0441(5) Uani 1 1 d . . . . .
O2 O 0.51694(14) 0.13865(11) 0.41542(8) 0.0288(3) Uani 1 1 d D . . . .
H2 H 0.469(3) 0.160(2) 0.4525(16) 0.058(8) Uiso 1 1 d D . . . .
B13 B 0.5913(2) 0.12311(15) 0.24707(13) 0.0228(4) Uani 1 1 d . . . . .
H13 H 0.664721 0.074408 0.254722 0.027 Uiso 1 1 calc R U . . .
B14 B 0.4894(2) 0.16221(16) 0.33631(13) 0.0232(4) Uani 1 1 d . . . . .
B15 B 0.4835(2) 0.29160(17) 0.33031(14) 0.0264(4) Uani 1 1 d . . . . .
H15 H 0.484644 0.353081 0.392934 0.032 Uiso 1 1 calc R U . . .
B16 B 0.5728(2) 0.32765(17) 0.23973(15) 0.0289(4) Uani 1 1 d . . . . .
H16 H 0.632057 0.411613 0.242084 0.035 Uiso 1 1 calc R U . . .
B17 B 0.4770(2) 0.23349(18) 0.13930(15) 0.0304(5) Uani 1 1 d . . . . .
H17 H 0.471536 0.255514 0.074583 0.036 Uiso 1 1 calc R U . . .
B18 B 0.4897(2) 0.10789(17) 0.14322(14) 0.0268(4) Uani 1 1 d . . . . .
H18 H 0.493867 0.047312 0.081271 0.032 Uiso 1 1 calc R U . . .
B19 B 0.3996(2) 0.07139(16) 0.23189(14) 0.0258(4) Uani 1 1 d . . . . .
H19 H 0.343313 -0.013564 0.227916 0.031 Uiso 1 1 calc R U . . .
B20 B 0.3311(2) 0.17710(17) 0.28433(14) 0.0267(4) Uani 1 1 d . . . . .
H20 H 0.228227 0.162795 0.315462 0.032 Uiso 1 1 calc R U . . .
B21 B 0.3812(2) 0.27828(18) 0.22726(15) 0.0295(4) Uani 1 1 d . . . . .
H21 H 0.312104 0.330444 0.221455 0.035 Uiso 1 1 calc R U . . .
B22 B 0.3285(2) 0.14105(18) 0.16633(14) 0.0292(4) Uani 1 1 d . . . . .
H22 H 0.223945 0.102286 0.119984 0.035 Uiso 1 1 calc R U . . .
C11 C 0.63130(18) 0.25392(13) 0.30159(11) 0.0226(3) Uani 1 1 d . . . . .
C12 C 0.63045(19) 0.22104(14) 0.19040(12) 0.0242(4) Uani 1 1 d . . . . .
C13 C 0.80138(19) 0.42098(14) 0.44587(12) 0.0266(4) Uani 1 1 d . . . . .
C14 C 0.8199(2) 0.42222(16) 0.53462(14) 0.0370(5) Uani 1 1 d . . . . .
H14 H 0.830665 0.362285 0.551788 0.044 Uiso 1 1 calc R U . . .
C15 C 0.8224(3) 0.51328(18) 0.59803(15) 0.0446(5) Uani 1 1 d . . . . .
H15A H 0.837283 0.517996 0.660006 0.054 Uiso 1 1 calc R U . . .
C16 C 0.8030(2) 0.59659(18) 0.56962(16) 0.0449(5) Uani 1 1 d . . . . .
H16A H 0.802049 0.659680 0.611472 0.054 Uiso 1 1 calc R U . . .
C17 C 0.7850(3) 0.58705(18) 0.47981(17) 0.0509(6) Uani 1 1 d . . . . .
H17A H 0.770250 0.644892 0.460861 0.061 Uiso 1 1 calc R U . . .
C18 C 0.9314(3) 0.1800(2) 0.17639(16) 0.0492(6) Uani 1 1 d . . . . .
H18A H 0.880579 0.104241 0.165058 0.074 Uiso 1 1 calc R U . . .
H18B H 0.962477 0.211091 0.240700 0.074 Uiso 1 1 calc R U . . .
H18C H 1.016836 0.189605 0.144608 0.074 Uiso 1 1 calc R U . . .
C19 C 0.7520(3) 0.1864(3) 0.01406(16) 0.0600(7) Uani 1 1 d . . . . .
H19A H 0.835521 0.207067 -0.017666 0.090 Uiso 1 1 calc R U . . .
H19B H 0.673737 0.211470 -0.006332 0.090 Uiso 1 1 calc R U . . .
H19C H 0.717496 0.109130 0.001766 0.090 Uiso 1 1 calc R U . . .
C20 C 0.8935(3) 0.3913(2) 0.1595(2) 0.0670(8) Uani 1 1 d . . . . .
H20A H 0.901576 0.424259 0.223736 0.101 Uiso 1 1 calc R U . . .
H20B H 0.833722 0.420831 0.126333 0.101 Uiso 1 1 calc R U . . .
H20C H 0.990628 0.405354 0.140862 0.101 Uiso 1 1 calc R U . . .

loop_
_atom_site_aniso_label
_atom_site_aniso_U_11
_atom_site_aniso_U_22
_atom_site_aniso_U_33
_atom_site_aniso_U_23
_atom_site_aniso_U_13
_atom_site_aniso_U_12
S1 0.0237(2) 0.0241(2) 0.0277(2) 0.00940(17) -0.00126(17) 0.00206(17)
Si1 0.0287(3) 0.0359(3) 0.0230(2) 0.0051(2) 0.0062(2) 0.0103(2)
N1 0.0241(7) 0.0296(8) 0.0244(7) 0.0058(6) 0.0001(6) 0.0065(6)
O1 0.0252(7) 0.0371(7) 0.0211(6) 0.0067(5) 0.0052(5) 0.0081(6)
C1 0.0198(8) 0.0226(8) 0.0192(8) 0.0056(6) 0.0025(6) 0.0059(7)
C2 0.0235(8) 0.0235(8) 0.0184(8) 0.0039(6) 0.0003(6) 0.0070(7)
B3 0.0235(9) 0.0283(10) 0.0243(10) 0.0080(8) 0.0004(8) 0.0098(8)
B4 0.0221(9) 0.0287(10) 0.0275(10) 0.0073(8) 0.0056(8) 0.0112(8)
B5 0.0200(9) 0.0263(10) 0.0221(9) 0.0075(8) 0.0057(7) 0.0063(8)
B6 0.0234(9) 0.0226(9) 0.0220(9) 0.0065(8) 0.0030(7) 0.0073(8)
B7 0.0222(10) 0.0302(11) 0.0276(10) 0.0057(8) -0.0039(8) 0.0042(8)
B8 0.0226(10) 0.0348(11) 0.0326(11) 0.0108(9) 0.0008(8) 0.0095(9)
B9 0.0200(9) 0.0319(11) 0.0326(11) 0.0091(9) 0.0053(8) 0.0065(8)
B10 0.0256(10) 0.0261(10) 0.0279(10) 0.0075(8) 0.0030(8) 0.0041(8)
B11 0.0274(10) 0.0230(10) 0.0261(10) 0.0047(8) -0.0002(8) 0.0050(8)
B12 0.0237(10) 0.0286(11) 0.0347(11) 0.0082(9) 0.0000(9) 0.0014(8)
C3 0.0219(8) 0.0212(8) 0.0238(9) 0.0014(7) -0.0003(7) 0.0038(7)
C4 0.0266(9) 0.0290(10) 0.0337(10) 0.0064(8) 0.0055(8) 0.0054(8)
C5 0.0206(9) 0.0333(10) 0.0482(12) 0.0028(9) 0.0028(8) 0.0074(8)
C6 0.0296(10) 0.0342(10) 0.0387(11) 0.0029(9) -0.0068(8) 0.0130(8)
C7 0.0329(10) 0.0355(10) 0.0288(10) 0.0082(8) -0.0031(8) 0.0113(8)
C8 0.0292(10) 0.0510(13) 0.0389(11) 0.0072(10) 0.0079(9) 0.0171(9)
C9 0.0590(15) 0.0582(15) 0.0408(12) 0.0261(11) 0.0244(11) 0.0201(12)
C10 0.0459(13) 0.0634(16) 0.0321(11) -0.0105(11) 0.0044(10) 0.0165(12)
S2 0.0244(2) 0.0282(2) 0.0321(2) 0.00150(18) -0.00348(18) 0.00994(18)
Si2 0.0271(3) 0.0464(3) 0.0351(3) 0.0192(2) 0.0105(2) 0.0111(2)
N2 0.0603(12) 0.0302(9) 0.0383(10) 0.0059(8) -0.0103(9) 0.0143(8)
O2 0.0318(7) 0.0392(7) 0.0231(6) 0.0128(6) 0.0088(5) 0.0180(6)
B13 0.0252(10) 0.0211(9) 0.0235(9) 0.0063(7) 0.0056(8) 0.0085(8)
B14 0.0238(9) 0.0247(10) 0.0232(9) 0.0073(8) 0.0058(8) 0.0093(8)
B15 0.0241(10) 0.0283(10) 0.0289(10) 0.0059(8) 0.0025(8) 0.0128(8)
B16 0.0279(10) 0.0287(11) 0.0345(11) 0.0131(9) 0.0020(9) 0.0120(9)
B17 0.0277(10) 0.0390(12) 0.0279(10) 0.0144(9) 0.0010(8) 0.0115(9)
B18 0.0251(10) 0.0320(11) 0.0222(10) 0.0060(8) 0.0015(8) 0.0084(8)
B19 0.0228(10) 0.0273(10) 0.0267(10) 0.0061(8) 0.0035(8) 0.0074(8)
B20 0.0221(10) 0.0309(11) 0.0294(10) 0.0090(8) 0.0036(8) 0.0106(8)
B21 0.0253(10) 0.0345(11) 0.0346(11) 0.0133(9) 0.0033(9) 0.0152(9)
B22 0.0235(10) 0.0375(12) 0.0271(10) 0.0091(9) 0.0002(8) 0.0103(9)
C11 0.0217(8) 0.0240(8) 0.0228(8) 0.0062(7) 0.0015(7) 0.0082(7)
C12 0.0254(9) 0.0279(9) 0.0224(8) 0.0105(7) 0.0038(7) 0.0095(7)
C13 0.0221(8) 0.0241(9) 0.0306(9) 0.0047(7) 0.0009(7) 0.0051(7)
C14 0.0413(11) 0.0319(10) 0.0342(11) 0.0110(8) 0.0078(9) 0.0034(9)
C15 0.0462(13) 0.0447(13) 0.0336(11) 0.0033(9) 0.0108(10) 0.0042(10)
C16 0.0342(11) 0.0386(12) 0.0510(13) -0.0084(10) 0.0011(10) 0.0122(9)
C17 0.0624(15) 0.0309(11) 0.0543(14) 0.0016(10) -0.0154(12) 0.0193(11)
C18 0.0364(12) 0.0772(17) 0.0468(13) 0.0219(12) 0.0146(10) 0.0311(12)
C19 0.0440(14) 0.108(2) 0.0359(13) 0.0276(14) 0.0153(10) 0.0261(15)
C20 0.0532(16) 0.0570(16) 0.096(2) 0.0388(16) 0.0317(15) 0.0047(13)

loop_
_atom_type_symbol
_atom_type_description
_atom_type_scat_dispersion_real
_atom_type_scat_dispersion_imag
_atom_type_scat_source
C C 0.0181 0.0091 'International Tables Vol C Tables 4.2.6.8 and 6.1.1.4'
H H 0.0000 0.0000 'International Tables Vol C Tables 4.2.6.8 and 6.1.1.4'
B B 0.0090 0.0039 'International Tables Vol C Tables 4.2.6.8 and 6.1.1.4'
N N 0.0311 0.0180 'International Tables Vol C Tables 4.2.6.8 and 6.1.1.4'
O O 0.0492 0.0322 'International Tables Vol C Tables 4.2.6.8 and 6.1.1.4'
S S 0.3331 0.5567 'International Tables Vol C Tables 4.2.6.8 and 6.1.1.4'
Si Si 0.2541 0.3302 'International Tables Vol C Tables 4.2.6.8 and 6.1.1.4'

loop_
_geom_angle_atom_site_label_1
_geom_angle_atom_site_label_2
_geom_angle_atom_site_label_3
_geom_angle
_geom_angle_site_symmetry_1
_geom_angle_site_symmetry_3
_geom_angle_publ_flag
C3 S1 C1 107.93(8) . . ?
C8 Si1 C10 109.01(11) . . ?
C8 Si1 C9 112.47(12) . . ?
C10 Si1 C9 108.71(12) . . ?
C8 Si1 C2 109.30(9) . . ?
C10 Si1 C2 106.42(10) . . ?
C9 Si1 C2 110.73(9) . . ?
C3 N1 C7 117.05(16) . . ?
B5 O1 H1 109.6(18) . . ?
C2 C1 B4 110.90(13) . . ?
C2 C1 B6 60.61(10) . . ?
B4 C1 B6 114.66(13) . . ?
C2 C1 B3 60.58(10) . . ?
B4 C1 B3 62.68(11) . . ?
B6 C1 B3 112.89(13) . . ?
C2 C1 B5 111.97(13) . . ?
B4 C1 B5 62.94(11) . . ?
B6 C1 B5 63.67(11) . . ?
B3 C1 B5 114.85(13) . . ?
C2 C1 S1 117.85(11) . . ?
B4 C1 S1 116.35(12) . . ?
B6 C1 S1 123.74(12) . . ?
B3 C1 S1 110.35(11) . . ?
B5 C1 S1 124.27(11) . . ?
C1 C2 B11 109.09(13) . . ?
C1 C2 B7 109.13(13) . . ?
B11 C2 B7 62.35(12) . . ?
C1 C2 B6 59.89(10) . . ?
B11 C2 B6 62.40(11) . . ?
B7 C2 B6 113.21(14) . . ?
C1 C2 B3 60.43(10) . . ?
B11 C2 B3 113.03(14) . . ?
B7 C2 B3 61.99(11) . . ?
B6 C2 B3 112.16(13) . . ?
C1 C2 Si1 122.38(11) . . ?
B11 C2 Si1 119.38(12) . . ?
B7 C2 Si1 119.60(12) . . ?
B6 C2 Si1 118.55(11) . . ?
B3 C2 Si1 118.81(12) . . ?
C1 B3 C2 58.99(10) . . ?
C1 B3 B8 104.37(14) . . ?
C2 B3 B8 105.59(14) . . ?
C1 B3 B7 105.23(14) . . ?
C2 B3 B7 58.46(11) . . ?
B8 B3 B7 60.25(12) . . ?
C1 B3 B4 57.98(10) . . ?
C2 B3 B4 105.87(14) . . ?
B8 B3 B4 59.56(12) . . ?
B7 B3 B4 107.64(15) . . ?
C1 B3 H3 124.3 . . ?
C2 B3 H3 123.3 . . ?
B8 B3 H3 123.0 . . ?
B7 B3 H3 122.2 . . ?
B4 B3 H3 122.4 . . ?
C1 B4 B8 105.50(14) . . ?
C1 B4 B9 104.97(14) . . ?
B8 B4 B9 60.61(12) . . ?
C1 B4 B3 59.33(10) . . ?
B8 B4 B3 59.66(12) . . ?
B9 B4 B3 108.04(15) . . ?
C1 B4 B5 59.85(10) . . ?
B8 B4 B5 109.07(15) . . ?
B9 B4 B5 59.51(11) . . ?
B3 B4 B5 109.58(14) . . ?
C1 B4 H4 124.1 . . ?
B8 B4 H4 121.9 . . ?
B9 B4 H4 122.6 . . ?
B3 B4 H4 121.1 . . ?
B5 B4 H4 120.5 . . ?
O1 B5 C1 120.92(15) . . ?
O1 B5 B9 126.83(15) . . ?
C1 B5 B9 102.75(13) . . ?
O1 B5 B10 127.22(16) . . ?
C1 B5 B10 102.73(13) . . ?
B9 B5 B10 60.77(12) . . ?
O1 B5 B4 120.65(15) . . ?
C1 B5 B4 57.21(10) . . ?
B9 B5 B4 59.24(11) . . ?
B10 B5 B4 106.99(14) . . ?
O1 B5 B6 122.06(15) . . ?
C1 B5 B6 57.03(10) . . ?
B9 B5 B6 106.16(14) . . ?
B10 B5 B6 58.74(11) . . ?
B4 B5 B6 104.62(13) . . ?
C1 B6 C2 59.50(10) . . ?
C1 B6 B10 105.09(13) . . ?
C2 B6 B10 105.84(13) . . ?
C1 B6 B11 105.59(13) . . ?
C2 B6 B11 58.34(11) . . ?
B10 B6 B11 60.11(12) . . ?
C1 B6 B5 59.30(10) . . ?
C2 B6 B5 107.60(13) . . ?
B10 B6 B5 59.51(11) . . ?
B11 B6 B5 108.11(14) . . ?
C1 B6 H6 123.5 . . ?
C2 B6 H6 122.7 . . ?
B10 B6 H6 123.1 . . ?
B11 B6 H6 122.4 . . ?
B5 B6 H6 121.4 . . ?
C2 B7 B11 58.66(11) . . ?
C2 B7 B3 59.56(11) . . ?
B11 B7 B3 108.07(14) . . ?
C2 B7 B8 106.00(14) . . ?
B11 B7 B8 108.47(15) . . ?
B3 B7 B8 59.68(12) . . ?
C2 B7 B12 105.54(14) . . ?
B11 B7 B12 60.02(12) . . ?
B3 B7 B12 108.06(15) . . ?
B8 B7 B12 60.52(12) . . ?
C2 B7 H7 123.9 . . ?
B11 B7 H7 121.5 . . ?
B3 B7 H7 121.5 . . ?
B8 B7 H7 121.8 . . ?
B12 B7 H7 122.1 . . ?
B4 B8 B3 60.78(12) . . ?
B4 B8 B7 108.46(14) . . ?
B3 B8 B7 60.07(12) . . ?
B4 B8 B9 59.84(12) . . ?
B3 B8 B9 108.32(14) . . ?
B7 B8 B9 107.54(15) . . ?
B4 B8 B12 107.41(15) . . ?
B3 B8 B12 107.76(15) . . ?
B7 B8 B12 59.76(12) . . ?
B9 B8 B12 59.35(12) . . ?
B4 B8 H8 121.5 . . ?
B3 B8 H8 121.3 . . ?
B7 B8 H8 121.7 . . ?
B9 B8 H8 122.0 . . ?
B12 B8 H8 122.4 . . ?
B12 B9 B4 108.12(15) . . ?
B12 B9 B5 109.28(14) . . ?
B4 B9 B5 61.25(11) . . ?
B12 B9 B8 60.53(12) . . ?
B4 B9 B8 59.54(12) . . ?
B5 B9 B8 109.61(14) . . ?
B12 B9 B10 60.09(12) . . ?
B4 B9 B10 107.92(14) . . ?
B5 B9 B10 59.97(11) . . ?
B8 B9 B10 108.29(15) . . ?
B12 B9 H9 121.3 . . ?
B4 B9 H9 121.8 . . ?
B5 B9 H9 120.4 . . ?
B8 B9 H9 121.3 . . ?
B10 B9 H9 122.0 . . ?
B6 B10 B11 60.03(11) . . ?
B6 B10 B5 61.76(11) . . ?
B11 B10 B5 109.85(14) . . ?
B6 B10 B12 107.39(15) . . ?
B11 B10 B12 59.66(12) . . ?
B5 B10 B12 107.86(15) . . ?
B6 B10 B9 107.34(14) . . ?
B11 B10 B9 106.87(15) . . ?
B5 B10 B9 59.26(11) . . ?
B12 B10 B9 59.06(12) . . ?
B6 B10 H10 121.5 . . ?
B11 B10 H10 121.5 . . ?
B5 B10 H10 120.5 . . ?
B12 B10 H10 122.5 . . ?
B9 B10 H10 123.1 . . ?
C2 B11 B7 58.98(11) . . ?
C2 B11 B12 105.94(14) . . ?
B7 B11 B12 60.21(12) . . ?
C2 B11 B6 59.26(11) . . ?
B7 B11 B6 107.95(14) . . ?
B12 B11 B6 107.89(14) . . ?
C2 B11 B10 106.36(14) . . ?
B7 B11 B10 108.82(15) . . ?
B12 B11 B10 60.47(12) . . ?
B6 B11 B10 59.86(11) . . ?
C2 B11 H11 123.6 . . ?
B7 B11 H11 121.4 . . ?
B12 B11 H11 122.0 . . ?
B6 B11 H11 121.8 . . ?
B10 B11 H11 121.6 . . ?
B9 B12 B11 108.47(14) . . ?
B9 B12 B7 108.13(15) . . ?
B11 B12 B7 59.77(12) . . ?
B9 B12 B10 60.85(12) . . ?
B11 B12 B10 59.88(12) . . ?
B7 B12 B10 108.00(14) . . ?
B9 B12 B8 60.12(12) . . ?
B11 B12 B8 107.64(15) . . ?
B7 B12 B8 59.72(12) . . ?
B10 B12 B8 108.56(15) . . ?
B9 B12 H12 121.2 . . ?
B11 B12 H12 121.9 . . ?
B7 B12 H12 122.0 . . ?
B10 B12 H12 121.3 . . ?
B8 B12 H12 121.8 . . ?
N1 C3 C4 123.16(17) . . ?
N1 C3 S1 120.38(13) . . ?
C4 C3 S1 116.16(14) . . ?
C5 C4 C3 118.53(18) . . ?
C5 C4 H4A 120.7 . . ?
C3 C4 H4A 120.7 . . ?
C4 C5 C6 119.08(18) . . ?
C4 C5 H5 120.5 . . ?
C6 C5 H5 120.5 . . ?
C7 C6 C5 118.40(18) . . ?
C7 C6 H6A 120.8 . . ?
C5 C6 H6A 120.8 . . ?
N1 C7 C6 123.71(19) . . ?
N1 C7 H7A 118.1 . . ?
C6 C7 H7A 118.1 . . ?
Si1 C8 H8A 109.5 . . ?
Si1 C8 H8B 109.5 . . ?
H8A C8 H8B 109.5 . . ?
Si1 C8 H8C 109.5 . . ?
H8A C8 H8C 109.5 . . ?
H8B C8 H8C 109.5 . . ?
Si1 C9 H9A 109.5 . . ?
Si1 C9 H9B 109.5 . . ?
H9A C9 H9B 109.5 . . ?
Si1 C9 H9C 109.5 . . ?
H9A C9 H9C 109.5 . . ?
H9B C9 H9C 109.5 . . ?
Si1 C10 H10A 109.5 . . ?
Si1 C10 H10B 109.5 . . ?
H10A C10 H10B 109.5 . . ?
Si1 C10 H10C 109.5 . . ?
H10A C10 H10C 109.5 . . ?
H10B C10 H10C 109.5 . . ?
C13 S2 C11 104.07(8) . . ?
C18 Si2 C20 112.12(14) . . ?
C18 Si2 C19 108.42(12) . . ?
C20 Si2 C19 110.09(15) . . ?
C18 Si2 C12 111.24(9) . . ?
C20 Si2 C12 108.62(11) . . ?
C19 Si2 C12 106.18(10) . . ?
C13 N2 C17 115.83(19) . . ?
B14 O2 H2 112(2) . . ?
C11 B13 C12 58.24(10) . . ?
C11 B13 B19 106.03(14) . . ?
C12 B13 B19 105.65(14) . . ?
C11 B13 B18 105.03(14) . . ?
C12 B13 B18 58.32(11) . . ?
B19 B13 B18 59.93(11) . . ?
C11 B13 B14 60.96(11) . . ?
C12 B13 B14 108.12(13) . . ?
B19 B13 B14 59.93(11) . . ?
B18 B13 B14 108.70(14) . . ?
C11 B13 H13 123.4 . . ?
C12 B13 H13 123.2 . . ?
B19 B13 H13 122.9 . . ?
B18 B13 H13 122.6 . . ?
B14 B13 H13 120.3 . . ?
O2 B14 B20 131.72(16) . . ?
O2 B14 C11 118.55(15) . . ?
B20 B14 C11 102.06(13) . . ?
O2 B14 B19 127.26(16) . . ?
B20 B14 B19 60.52(11) . . ?
C11 B14 B19 101.90(13) . . ?
O2 B14 B15 123.18(15) . . ?
B20 B14 B15 59.63(11) . . ?
C11 B14 B15 56.37(10) . . ?
B19 B14 B15 106.71(14) . . ?
O2 B14 B13 117.31(15) . . ?
B20 B14 B13 106.13(14) . . ?
C11 B14 B13 56.62(10) . . ?
B19 B14 B13 58.86(11) . . ?
B15 B14 B13 103.98(14) . . ?
C11 B15 B21 105.08(14) . . ?
C11 B15 B20 105.35(14) . . ?
B21 B15 B20 60.32(12) . . ?
C11 B15 B16 59.28(11) . . ?
B21 B15 B16 59.34(12) . . ?
B20 B15 B16 107.90(15) . . ?
C11 B15 B14 61.11(11) . . ?
B21 B15 B14 108.85(15) . . ?
B20 B15 B14 59.21(11) . . ?
B16 B15 B14 110.62(14) . . ?
C11 B15 H15 123.7 . . ?
B21 B15 H15 122.5 . . ?
B20 B15 H15 122.8 . . ?
B16 B15 H15 120.9 . . ?
B14 B15 H15 119.9 . . ?
C11 B16 C12 58.07(10) . . ?
C11 B16 B21 104.31(14) . . ?
C12 B16 B21 105.59(15) . . ?
C11 B16 B17 104.46(14) . . ?
C12 B16 B17 58.48(11) . . ?
B21 B16 B17 60.32(12) . . ?
C11 B16 B15 57.69(11) . . ?
C12 B16 B15 105.00(14) . . ?
B21 B16 B15 59.92(12) . . ?
B17 B16 B15 107.54(15) . . ?
C11 B16 H16 124.9 . . ?
C12 B16 H16 123.8 . . ?
B21 B16 H16 122.7 . . ?
B17 B16 H16 122.3 . . ?
B15 B16 H16 122.6 . . ?
C12 B17 B18 58.96(11) . . ?
C12 B17 B22 105.99(15) . . ?
B18 B17 B22 60.12(12) . . ?
C12 B17 B16 59.41(11) . . ?
B18 B17 B16 108.31(14) . . ?
B22 B17 B16 108.55(15) . . ?
C12 B17 B21 105.73(14) . . ?
B18 B17 B21 108.51(15) . . ?
B22 B17 B21 60.78(13) . . ?
B16 B17 B21 59.57(12) . . ?
C12 B17 H17 123.8 . . ?
B18 B17 H17 121.4 . . ?
B22 B17 H17 121.7 . . ?
B16 B17 H17 121.4 . . ?
B21 B17 H17 122.0 . . ?
C12 B18 B17 58.85(11) . . ?
C12 B18 B19 106.70(14) . . ?
B17 B18 B19 108.60(15) . . ?
C12 B18 B22 105.81(15) . . ?
B17 B18 B22 60.01(12) . . ?
B19 B18 B22 60.31(12) . . ?
C12 B18 B13 59.79(11) . . ?
B17 B18 B13 108.08(14) . . ?
B19 B18 B13 59.79(11) . . ?
B22 B18 B13 107.72(14) . . ?
C12 B18 H18 123.4 . . ?
B17 B18 H18 121.5 . . ?
B19 B18 H18 121.6 . . ?
B22 B18 H18 122.3 . . ?
B13 B18 H18 121.6 . . ?
B13 B19 B18 60.28(11) . . ?
B13 B19 B22 107.83(14) . . ?
B18 B19 B22 59.95(12) . . ?
B13 B19 B14 61.21(11) . . ?
B18 B19 B14 110.02(14) . . ?
B22 B19 B14 108.61(14) . . ?
B13 B19 B20 107.07(14) . . ?
B18 B19 B20 107.47(15) . . ?
B22 B19 B20 59.66(12) . . ?
B14 B19 B20 59.38(11) . . ?
B13 B19 H19 121.7 . . ?
B18 B19 H19 121.1 . . ?
B22 B19 H19 121.8 . . ?
B14 B19 H19 120.5 . . ?
B20 B19 H19 122.8 . . ?
B14 B20 B22 109.30(14) . . ?
B14 B20 B15 61.16(11) . . ?
B22 B20 B15 107.91(15) . . ?
B14 B20 B21 109.91(14) . . ?
B22 B20 B21 60.50(12) . . ?
B15 B20 B21 59.68(12) . . ?
B14 B20 B19 60.11(11) . . ?
B22 B20 B19 59.77(12) . . ?
B15 B20 B19 107.57(14) . . ?
B21 B20 B19 108.05(15) . . ?
B14 B20 H20 120.2 . . ?
B22 B20 H20 121.4 . . ?
B15 B20 H20 121.9 . . ?
B21 B20 H20 121.1 . . ?
B19 B20 H20 122.3 . . ?
B16 B21 B15 60.74(12) . . ?
B16 B21 B17 60.10(12) . . ?
B15 B21 B17 108.01(14) . . ?
B16 B21 B20 108.77(14) . . ?
B15 B21 B20 60.00(12) . . ?
B17 B21 B20 107.36(15) . . ?
B16 B21 B22 107.89(15) . . ?
B15 B21 B22 107.38(15) . . ?
B17 B21 B22 59.42(12) . . ?
B20 B21 B22 59.50(12) . . ?
B16 B21 H21 121.0 . . ?
B15 B21 H21 121.6 . . ?
B17 B21 H21 122.1 . . ?
B20 B21 H21 121.8 . . ?
B22 B21 H21 122.4 . . ?
B17 B22 B18 59.87(12) . . ?
B17 B22 B20 108.07(15) . . ?
B18 B22 B20 108.03(14) . . ?
B17 B22 B19 108.03(14) . . ?
B18 B22 B19 59.74(11) . . ?
B20 B22 B19 60.57(11) . . ?
B17 B22 B21 59.80(12) . . ?
B18 B22 B21 107.54(15) . . ?
B20 B22 B21 60.01(12) . . ?
B19 B22 B21 108.29(14) . . ?
B17 B22 H22 121.8 . . ?
B18 B22 H22 122.0 . . ?
B20 B22 H22 121.4 . . ?
B19 B22 H22 121.5 . . ?
B21 B22 H22 121.9 . . ?
C12 C11 B15 111.64(13) . . ?
C12 C11 B13 61.93(11) . . ?
B15 C11 B13 113.83(14) . . ?
C12 C11 B16 61.02(11) . . ?
B15 C11 B16 63.03(12) . . ?
B13 C11 B16 113.99(14) . . ?
C12 C11 B14 112.23(13) . . ?
B15 C11 B14 62.52(11) . . ?
B13 C11 B14 62.42(11) . . ?
B16 C11 B14 114.83(13) . . ?
C12 C11 S2 115.19(11) . . ?
B15 C11 S2 125.47(12) . . ?
B13 C11 S2 111.85(11) . . ?
B16 C11 S2 120.41(12) . . ?
B14 C11 S2 119.18(11) . . ?
C11 C12 B17 109.53(13) . . ?
C11 C12 B18 109.13(13) . . ?
B17 C12 B18 62.19(12) . . ?
C11 C12 B16 60.91(11) . . ?
B17 C12 B16 62.10(12) . . ?
B18 C12 B16 113.12(14) . . ?
C11 C12 B13 59.83(10) . . ?
B17 C12 B13 112.47(14) . . ?
B18 C12 B13 61.89(11) . . ?
B16 C12 B13 112.13(14) . . ?
C11 C12 Si2 122.19(11) . . ?
B17 C12 Si2 119.78(12) . . ?
B18 C12 Si2 119.16(12) . . ?
B16 C12 Si2 118.95(12) . . ?
B13 C12 Si2 118.78(12) . . ?
N2 C13 C14 124.61(18) . . ?
N2 C13 S2 118.60(15) . . ?
C14 C13 S2 116.69(15) . . ?
C13 C14 C15 118.0(2) . . ?
C13 C14 H14 121.0 . . ?
C15 C14 H14 121.0 . . ?
C16 C15 C14 118.6(2) . . ?
C16 C15 H15A 120.7 . . ?
C14 C15 H15A 120.7 . . ?
C17 C16 C15 118.7(2) . . ?
C17 C16 H16A 120.7 . . ?
C15 C16 H16A 120.7 . . ?
N2 C17 C16 124.2(2) . . ?
N2 C17 H17A 117.9 . . ?
C16 C17 H17A 117.9 . . ?
Si2 C18 H18A 109.5 . . ?
Si2 C18 H18B 109.5 . . ?
H18A C18 H18B 109.5 . . ?
Si2 C18 H18C 109.5 . . ?
H18A C18 H18C 109.5 . . ?
H18B C18 H18C 109.5 . . ?
Si2 C19 H19A 109.5 . . ?
Si2 C19 H19B 109.5 . . ?
H19A C19 H19B 109.5 . . ?
Si2 C19 H19C 109.5 . . ?
H19A C19 H19C 109.5 . . ?
H19B C19 H19C 109.5 . . ?
Si2 C20 H20A 109.5 . . ?
Si2 C20 H20B 109.5 . . ?
H20A C20 H20B 109.5 . . ?
Si2 C20 H20C 109.5 . . ?
H20A C20 H20C 109.5 . . ?
H20B C20 H20C 109.5 . . ?

loop_
_geom_bond_atom_site_label_1
_geom_bond_atom_site_label_2
_geom_bond_distance
_geom_bond_site_symmetry_2
_geom_bond_publ_flag
S1 C3 1.7771(18) . ?
S1 C1 1.7839(17) . ?
Si1 C8 1.855(2) . ?
Si1 C10 1.857(2) . ?
Si1 C9 1.859(2) . ?
Si1 C2 1.9360(18) . ?
N1 C3 1.339(2) . ?
N1 C7 1.340(2) . ?
O1 B5 1.383(2) . ?
O1 H1 0.843(17) . ?
C1 C2 1.705(2) . ?
C1 B4 1.706(3) . ?
C1 B6 1.712(3) . ?
C1 B3 1.731(2) . ?
C1 B5 1.755(3) . ?
C2 B11 1.707(3) . ?
C2 B7 1.713(3) . ?
C2 B6 1.724(3) . ?
C2 B3 1.733(3) . ?
B3 B8 1.768(3) . ?
B3 B7 1.775(3) . ?
B3 B4 1.788(3) . ?
B3 H3 1.1200 . ?
B4 B8 1.766(3) . ?
B4 B9 1.771(3) . ?
B4 B5 1.807(3) . ?
B4 H4 1.1200 . ?
B5 B9 1.776(3) . ?
B5 B10 1.789(3) . ?
B5 B6 1.829(3) . ?
B6 B10 1.775(3) . ?
B6 B11 1.778(3) . ?
B6 H6 1.1200 . ?
B7 B11 1.771(3) . ?
B7 B8 1.778(3) . ?
B7 B12 1.779(3) . ?
B7 H7 1.1200 . ?
B8 B9 1.785(3) . ?
B8 B12 1.792(3) . ?
B8 H8 1.1200 . ?
B9 B12 1.771(3) . ?
B9 B10 1.803(3) . ?
B9 H9 1.1200 . ?
B10 B11 1.779(3) . ?
B10 B12 1.790(3) . ?
B10 H10 1.1200 . ?
B11 B12 1.775(3) . ?
B11 H11 1.1200 . ?
B12 H12 1.1200 . ?
C3 C4 1.388(3) . ?
C4 C5 1.380(3) . ?
C4 H4A 0.9500 . ?
C5 C6 1.381(3) . ?
C5 H5 0.9500 . ?
C6 C7 1.379(3) . ?
C6 H6A 0.9500 . ?
C7 H7A 0.9500 . ?
C8 H8A 0.9800 . ?
C8 H8B 0.9800 . ?
C8 H8C 0.9800 . ?
C9 H9A 0.9800 . ?
C9 H9B 0.9800 . ?
C9 H9C 0.9800 . ?
C10 H10A 0.9800 . ?
C10 H10B 0.9800 . ?
C10 H10C 0.9800 . ?
S2 C13 1.7862(19) . ?
S2 C11 1.7918(17) . ?
Si2 C18 1.856(2) . ?
Si2 C20 1.858(3) . ?
Si2 C19 1.859(3) . ?
Si2 C12 1.9301(18) . ?
N2 C13 1.320(3) . ?
N2 C17 1.342(3) . ?
O2 B14 1.374(2) . ?
O2 H2 0.812(17) . ?
B13 C11 1.706(3) . ?
B13 C12 1.741(3) . ?
B13 B19 1.768(3) . ?
B13 B18 1.777(3) . ?
B13 B14 1.810(3) . ?
B13 H13 1.1200 . ?
B14 B20 1.774(3) . ?
B14 C11 1.786(3) . ?
B14 B19 1.788(3) . ?
B14 B15 1.809(3) . ?
B15 C11 1.698(3) . ?
B15 B21 1.776(3) . ?
B15 B20 1.782(3) . ?
B15 B16 1.791(3) . ?
B15 H15 1.1200 . ?
B16 C11 1.727(3) . ?
B16 C12 1.729(3) . ?
B16 B21 1.766(3) . ?
B16 B17 1.775(3) . ?
B16 H16 1.1200 . ?
B17 C12 1.712(3) . ?
B17 B18 1.770(3) . ?
B17 B22 1.772(3) . ?
B17 B21 1.779(3) . ?
B17 H17 1.1200 . ?
B18 C12 1.714(3) . ?
B18 B19 1.770(3) . ?
B18 B22 1.774(3) . ?
B18 H18 1.1200 . ?
B19 B22 1.781(3) . ?
B19 B20 1.795(3) . ?
B19 H19 1.1200 . ?
B20 B22 1.779(3) . ?
B20 B21 1.788(3) . ?
B20 H20 1.1200 . ?
B21 B22 1.797(3) . ?
B21 H21 1.1200 . ?
B22 H22 1.1200 . ?
C11 C12 1.678(2) . ?
C13 C14 1.377(3) . ?
C14 C15 1.383(3) . ?
C14 H14 0.9500 . ?
C15 C16 1.371(3) . ?
C15 H15A 0.9500 . ?
C16 C17 1.367(3) . ?
C16 H16A 0.9500 . ?
C17 H17A 0.9500 . ?
C18 H18A 0.9800 . ?
C18 H18B 0.9800 . ?
C18 H18C 0.9800 . ?
C19 H19A 0.9800 . ?
C19 H19B 0.9800 . ?
C19 H19C 0.9800 . ?
C20 H20A 0.9800 . ?
C20 H20B 0.9800 . ?
C20 H20C 0.9800 . ?

loop_
_geom_hbond_atom_site_label_D
_geom_hbond_atom_site_label_H
_geom_hbond_atom_site_label_A
_geom_hbond_distance_DH
_geom_hbond_distance_HA
_geom_hbond_distance_DA
_geom_hbond_angle_DHA
_geom_hbond_site_symmetry_A
O1 H1 N1 0.843(17) 1.858(17) 2.689(2) 168(3) .
O2 H2 O1 0.812(17) 1.940(17) 2.7463(18) 172(3) .

loop_
_geom_torsion_atom_site_label_1
_geom_torsion_atom_site_label_2
_geom_torsion_atom_site_label_3
_geom_torsion_atom_site_label_4
_geom_torsion
_geom_torsion_site_symmetry_1
_geom_torsion_site_symmetry_2
_geom_torsion_site_symmetry_3
_geom_torsion_site_symmetry_4
_geom_torsion_publ_flag
C3 S1 C1 C2 97.33(13) . . . . ?
C3 S1 C1 B4 -127.28(13) . . . . ?
C3 S1 C1 B6 25.67(15) . . . . ?
C3 S1 C1 B3 163.97(11) . . . . ?
C3 S1 C1 B5 -53.36(15) . . . . ?
B4 C1 C2 B11 67.42(17) . . . . ?
B6 C1 C2 B11 -39.88(13) . . . . ?
B3 C1 C2 B11 106.23(15) . . . . ?
B5 C1 C2 B11 -0.79(17) . . . . ?
S1 C1 C2 B11 -154.93(12) . . . . ?
B4 C1 C2 B7 0.98(18) . . . . ?
B6 C1 C2 B7 -106.32(15) . . . . ?
B3 C1 C2 B7 39.79(14) . . . . ?
B5 C1 C2 B7 -67.23(17) . . . . ?
S1 C1 C2 B7 138.63(13) . . . . ?
B4 C1 C2 B6 107.30(15) . . . . ?
B3 C1 C2 B6 146.12(14) . . . . ?
B5 C1 C2 B6 39.09(13) . . . . ?
S1 C1 C2 B6 -115.05(14) . . . . ?
B4 C1 C2 B3 -38.81(14) . . . . ?
B6 C1 C2 B3 -146.12(14) . . . . ?
B5 C1 C2 B3 -107.03(15) . . . . ?
S1 C1 C2 B3 98.84(14) . . . . ?
B4 C1 C2 Si1 -146.04(12) . . . . ?
B6 C1 C2 Si1 106.65(14) . . . . ?
B3 C1 C2 Si1 -107.23(14) . . . . ?
B5 C1 C2 Si1 145.74(12) . . . . ?
S1 C1 C2 Si1 -8.40(18) . . . . ?
B4 C1 B3 C2 138.78(14) . . . . ?
B6 C1 B3 C2 31.82(13) . . . . ?
B5 C1 B3 C2 102.24(15) . . . . ?
S1 C1 B3 C2 -111.28(12) . . . . ?
C2 C1 B3 B8 -99.77(15) . . . . ?
B4 C1 B3 B8 39.01(13) . . . . ?
B6 C1 B3 B8 -67.95(17) . . . . ?
B5 C1 B3 B8 2.48(19) . . . . ?
S1 C1 B3 B8 148.96(12) . . . . ?
C2 C1 B3 B7 -37.23(13) . . . . ?
B4 C1 B3 B7 101.55(15) . . . . ?
B6 C1 B3 B7 -5.41(18) . . . . ?
B5 C1 B3 B7 65.02(17) . . . . ?
S1 C1 B3 B7 -148.51(12) . . . . ?
C2 C1 B3 B4 -138.78(14) . . . . ?
B6 C1 B3 B4 -106.95(15) . . . . ?
B5 C1 B3 B4 -36.53(14) . . . . ?
S1 C1 B3 B4 109.95(13) . . . . ?
B11 C2 B3 C1 -99.64(14) . . . . ?
B7 C2 B3 C1 -136.77(14) . . . . ?
B6 C2 B3 C1 -31.38(13) . . . . ?
Si1 C2 B3 C1 112.99(13) . . . . ?
C1 C2 B3 B8 97.64(14) . . . . ?
B11 C2 B3 B8 -2.00(19) . . . . ?
B7 C2 B3 B8 -39.13(14) . . . . ?
B6 C2 B3 B8 66.25(17) . . . . ?
Si1 C2 B3 B8 -149.37(12) . . . . ?
C1 C2 B3 B7 136.77(14) . . . . ?
B11 C2 B3 B7 37.13(14) . . . . ?
B6 C2 B3 B7 105.38(15) . . . . ?
Si1 C2 B3 B7 -110.24(14) . . . . ?
C1 C2 B3 B4 35.52(12) . . . . ?
B11 C2 B3 B4 -64.12(17) . . . . ?
B7 C2 B3 B4 -101.25(15) . . . . ?
B6 C2 B3 B4 4.13(18) . . . . ?
Si1 C2 B3 B4 148.51(12) . . . . ?
C2 C1 B4 B8 -1.39(18) . . . . ?
B6 C1 B4 B8 64.85(18) . . . . ?
B3 C1 B4 B8 -39.31(13) . . . . ?
B5 C1 B4 B8 103.35(15) . . . . ?
S1 C1 B4 B8 -139.73(13) . . . . ?
C2 C1 B4 B9 -64.46(16) . . . . ?
B6 C1 B4 B9 1.79(19) . . . . ?
B3 C1 B4 B9 -102.37(15) . . . . ?
B5 C1 B4 B9 40.29(13) . . . . ?
S1 C1 B4 B9 157.20(12) . . . . ?
C2 C1 B4 B3 37.91(13) . . . . ?
B6 C1 B4 B3 104.16(15) . . . . ?
B5 C1 B4 B3 142.66(14) . . . . ?
S1 C1 B4 B3 -100.43(14) . . . . ?
C2 C1 B4 B5 -104.75(14) . . . . ?
B6 C1 B4 B5 -38.50(13) . . . . ?
B3 C1 B4 B5 -142.66(14) . . . . ?
S1 C1 B4 B5 116.91(13) . . . . ?
C2 B3 B4 C1 -35.96(12) . . . . ?
B8 B3 B4 C1 -134.99(15) . . . . ?
B7 B3 B4 C1 -97.25(15) . . . . ?
C1 B3 B4 B8 134.99(15) . . . . ?
C2 B3 B4 B8 99.03(15) . . . . ?
B7 B3 B4 B8 37.74(14) . . . . ?
C1 B3 B4 B9 97.04(15) . . . . ?
C2 B3 B4 B9 61.09(17) . . . . ?
B8 B3 B4 B9 -37.94(14) . . . . ?
B7 B3 B4 B9 -0.21(18) . . . . ?
C1 B3 B4 B5 33.82(13) . . . . ?
C2 B3 B4 B5 -2.13(18) . . . . ?
B8 B3 B4 B5 -101.16(16) . . . . ?
B7 B3 B4 B5 -63.43(17) . . . . ?
C2 C1 B5 O1 -148.22(16) . . . . ?
B4 C1 B5 O1 108.73(19) . . . . ?
B6 C1 B5 O1 -110.42(18) . . . . ?
B3 C1 B5 O1 145.16(16) . . . . ?
S1 C1 B5 O1 4.0(2) . . . . ?
C2 C1 B5 B9 63.35(16) . . . . ?
B4 C1 B5 B9 -39.70(13) . . . . ?
B6 C1 B5 B9 101.15(14) . . . . ?
B3 C1 B5 B9 -3.27(18) . . . . ?
S1 C1 B5 B9 -144.47(13) . . . . ?
C2 C1 B5 B10 0.88(17) . . . . ?
B4 C1 B5 B10 -102.17(14) . . . . ?
B6 C1 B5 B10 38.68(12) . . . . ?
B3 C1 B5 B10 -65.74(17) . . . . ?
S1 C1 B5 B10 153.06(13) . . . . ?
C2 C1 B5 B4 103.05(14) . . . . ?
B6 C1 B5 B4 140.85(14) . . . . ?
B3 C1 B5 B4 36.43(14) . . . . ?
S1 C1 B5 B4 -104.77(15) . . . . ?
C2 C1 B5 B6 -37.80(12) . . . . ?
B4 C1 B5 B6 -140.85(14) . . . . ?
B3 C1 B5 B6 -104.42(15) . . . . ?
S1 C1 B5 B6 114.38(15) . . . . ?
C1 B4 B5 O1 -109.20(18) . . . . ?
B8 B4 B5 O1 153.55(16) . . . . ?
B9 B4 B5 O1 117.27(18) . . . . ?
B3 B4 B5 O1 -142.82(16) . . . . ?
B8 B4 B5 C1 -97.25(15) . . . . ?
B9 B4 B5 C1 -133.53(14) . . . . ?
B3 B4 B5 C1 -33.62(13) . . . . ?
C1 B4 B5 B9 133.53(14) . . . . ?
B8 B4 B5 B9 36.28(14) . . . . ?
B3 B4 B5 B9 99.91(16) . . . . ?
C1 B4 B5 B10 94.43(14) . . . . ?
B8 B4 B5 B10 -2.82(18) . . . . ?
B9 B4 B5 B10 -39.10(13) . . . . ?
B3 B4 B5 B10 60.80(17) . . . . ?
C1 B4 B5 B6 33.19(12) . . . . ?
B8 B4 B5 B6 -64.06(17) . . . . ?
B9 B4 B5 B6 -100.34(14) . . . . ?
B3 B4 B5 B6 -0.44(18) . . . . ?
B4 C1 B6 C2 -101.06(15) . . . . ?
B3 C1 B6 C2 -31.81(13) . . . . ?
B5 C1 B6 C2 -139.27(13) . . . . ?
S1 C1 B6 C2 105.58(14) . . . . ?
C2 C1 B6 B10 99.74(14) . . . . ?
B4 C1 B6 B10 -1.32(18) . . . . ?
B3 C1 B6 B10 67.93(17) . . . . ?
B5 C1 B6 B10 -39.53(13) . . . . ?
S1 C1 B6 B10 -154.68(12) . . . . ?
C2 C1 B6 B11 37.17(12) . . . . ?
B4 C1 B6 B11 -63.89(17) . . . . ?
B3 C1 B6 B11 5.36(18) . . . . ?
B5 C1 B6 B11 -102.10(14) . . . . ?
S1 C1 B6 B11 142.75(13) . . . . ?
C2 C1 B6 B5 139.27(13) . . . . ?
B4 C1 B6 B5 38.21(13) . . . . ?
B3 C1 B6 B5 107.46(15) . . . . ?
S1 C1 B6 B5 -115.15(14) . . . . ?
B11 C2 B6 C1 136.86(14) . . . . ?
B7 C2 B6 C1 99.41(15) . . . . ?
B3 C2 B6 C1 31.57(13) . . . . ?
Si1 C2 B6 C1 -112.90(13) . . . . ?
C1 C2 B6 B10 -98.45(14) . . . . ?
B11 C2 B6 B10 38.42(13) . . . . ?
B7 C2 B6 B10 0.96(18) . . . . ?
B3 C2 B6 B10 -66.87(17) . . . . ?
Si1 C2 B6 B10 148.65(12) . . . . ?
C1 C2 B6 B11 -136.86(14) . . . . ?
B7 C2 B6 B11 -37.45(14) . . . . ?
B3 C2 B6 B11 -105.29(15) . . . . ?
Si1 C2 B6 B11 110.23(14) . . . . ?
C1 C2 B6 B5 -36.05(12) . . . . ?
B11 C2 B6 B5 100.81(15) . . . . ?
B7 C2 B6 B5 63.36(17) . . . . ?
B3 C2 B6 B5 -4.48(18) . . . . ?
Si1 C2 B6 B5 -148.96(11) . . . . ?
O1 B5 B6 C1 108.45(18) . . . . ?
B9 B5 B6 C1 -94.93(14) . . . . ?
B10 B5 B6 C1 -134.50(14) . . . . ?
B4 B5 B6 C1 -33.26(12) . . . . ?
O1 B5 B6 C2 144.59(16) . . . . ?
C1 B5 B6 C2 36.14(12) . . . . ?
B9 B5 B6 C2 -58.79(17) . . . . ?
B10 B5 B6 C2 -98.36(15) . . . . ?
B4 B5 B6 C2 2.88(17) . . . . ?
O1 B5 B6 B10 -117.04(19) . . . . ?
C1 B5 B6 B10 134.50(14) . . . . ?
B9 B5 B6 B10 39.58(13) . . . . ?
B4 B5 B6 B10 101.24(15) . . . . ?
O1 B5 B6 B11 -153.81(16) . . . . ?
C1 B5 B6 B11 97.74(14) . . . . ?
B9 B5 B6 B11 2.81(18) . . . . ?
B10 B5 B6 B11 -36.77(14) . . . . ?
B4 B5 B6 B11 64.47(16) . . . . ?
C1 C2 B7 B11 102.07(14) . . . . ?
B6 C2 B7 B11 37.47(14) . . . . ?
B3 C2 B7 B11 141.16(15) . . . . ?
Si1 C2 B7 B11 -109.84(14) . . . . ?
C1 C2 B7 B3 -39.09(13) . . . . ?
B11 C2 B7 B3 -141.16(15) . . . . ?
B6 C2 B7 B3 -103.69(15) . . . . ?
Si1 C2 B7 B3 108.99(14) . . . . ?
C1 C2 B7 B8 -0.13(18) . . . . ?
B11 C2 B7 B8 -102.20(16) . . . . ?
B6 C2 B7 B8 -64.73(18) . . . . ?
B3 C2 B7 B8 38.96(14) . . . . ?
Si1 C2 B7 B8 147.95(13) . . . . ?
C1 C2 B7 B12 63.02(17) . . . . ?
B11 C2 B7 B12 -39.05(14) . . . . ?
B6 C2 B7 B12 -1.58(19) . . . . ?
B3 C2 B7 B12 102.11(16) . . . . ?
Si1 C2 B7 B12 -148.89(13) . . . . ?
C1 B3 B7 C2 37.47(12) . . . . ?
B8 B3 B7 C2 135.56(15) . . . . ?
B4 B3 B7 C2 98.13(14) . . . . ?
C1 B3 B7 B11 3.18(19) . . . . ?
C2 B3 B7 B11 -34.29(13) . . . . ?
B8 B3 B7 B11 101.27(16) . . . . ?
B4 B3 B7 B11 63.84(18) . . . . ?
C1 B3 B7 B8 -98.09(15) . . . . ?
C2 B3 B7 B8 -135.56(15) . . . . ?
B4 B3 B7 B8 -37.43(13) . . . . ?
C1 B3 B7 B12 -60.30(17) . . . . ?
C2 B3 B7 B12 -97.77(15) . . . . ?
B8 B3 B7 B12 37.79(14) . . . . ?
B4 B3 B7 B12 0.36(19) . . . . ?
C1 B4 B8 B3 39.15(13) . . . . ?
B9 B4 B8 B3 137.86(15) . . . . ?
B5 B4 B8 B3 102.04(15) . . . . ?
C1 B4 B8 B7 1.28(19) . . . . ?
B9 B4 B8 B7 99.99(16) . . . . ?
B3 B4 B8 B7 -37.86(14) . . . . ?
B5 B4 B8 B7 64.18(18) . . . . ?
C1 B4 B8 B9 -98.71(15) . . . . ?
B3 B4 B8 B9 -137.86(15) . . . . ?
B5 B4 B8 B9 -35.82(13) . . . . ?
C1 B4 B8 B12 -61.86(18) . . . . ?
B9 B4 B8 B12 36.85(14) . . . . ?
B3 B4 B8 B12 -101.00(16) . . . . ?
B5 B4 B8 B12 1.03(19) . . . . ?
C1 B3 B8 B4 -38.25(13) . . . . ?
C2 B3 B8 B4 -99.52(14) . . . . ?
B7 B3 B8 B4 -137.79(15) . . . . ?
C1 B3 B8 B7 99.55(15) . . . . ?
C2 B3 B8 B7 38.28(13) . . . . ?
B4 B3 B8 B7 137.79(15) . . . . ?
C1 B3 B8 B9 -0.57(19) . . . . ?
C2 B3 B8 B9 -61.84(18) . . . . ?
B7 B3 B8 B9 -100.12(16) . . . . ?
B4 B3 B8 B9 37.67(14) . . . . ?
C1 B3 B8 B12 62.17(17) . . . . ?
C2 B3 B8 B12 0.91(19) . . . . ?
B7 B3 B8 B12 -37.37(14) . . . . ?
B4 B3 B8 B12 100.42(16) . . . . ?
C2 B7 B8 B4 -0.7(2) . . . . ?
B11 B7 B8 B4 -62.39(18) . . . . ?
B3 B7 B8 B4 38.18(14) . . . . ?
B12 B7 B8 B4 -99.82(16) . . . . ?
C2 B7 B8 B3 -38.90(13) . . . . ?
B11 B7 B8 B3 -100.57(15) . . . . ?
B12 B7 B8 B3 -138.00(15) . . . . ?
C2 B7 B8 B9 62.54(18) . . . . ?
B11 B7 B8 B9 0.87(19) . . . . ?
B3 B7 B8 B9 101.44(15) . . . . ?
B12 B7 B8 B9 -36.56(14) . . . . ?
C2 B7 B8 B12 99.10(15) . . . . ?
B11 B7 B8 B12 37.43(14) . . . . ?
B3 B7 B8 B12 138.00(15) . . . . ?
C1 B4 B9 B12 62.06(17) . . . . ?
B8 B4 B9 B12 -37.55(14) . . . . ?
B3 B4 B9 B12 -0.03(19) . . . . ?
B5 B4 B9 B12 102.52(15) . . . . ?
C1 B4 B9 B5 -40.46(13) . . . . ?
B8 B4 B9 B5 -140.07(15) . . . . ?
B3 B4 B9 B5 -102.54(15) . . . . ?
C1 B4 B9 B8 99.60(15) . . . . ?
B3 B4 B9 B8 37.52(13) . . . . ?
B5 B4 B9 B8 140.07(15) . . . . ?
C1 B4 B9 B10 -1.49(18) . . . . ?
B8 B4 B9 B10 -101.09(16) . . . . ?
B3 B4 B9 B10 -63.57(17) . . . . ?
B5 B4 B9 B10 38.97(13) . . . . ?
O1 B5 B9 B12 152.21(18) . . . . ?
C1 B5 B9 B12 -61.92(17) . . . . ?
B10 B5 B9 B12 35.67(14) . . . . ?
B4 B5 B9 B12 -100.60(16) . . . . ?
B6 B5 B9 B12 -2.94(19) . . . . ?
O1 B5 B9 B4 -107.2(2) . . . . ?
C1 B5 B9 B4 38.68(12) . . . . ?
B10 B5 B9 B4 136.27(15) . . . . ?
B6 B5 B9 B4 97.66(14) . . . . ?
O1 B5 B9 B8 -143.16(18) . . . . ?
C1 B5 B9 B8 2.70(18) . . . . ?
B10 B5 B9 B8 100.30(16) . . . . ?
B4 B5 B9 B8 -35.97(14) . . . . ?
B6 B5 B9 B8 61.68(18) . . . . ?
O1 B5 B9 B10 116.5(2) . . . . ?
C1 B5 B9 B10 -97.60(14) . . . . ?
B4 B5 B9 B10 -136.27(15) . . . . ?
B6 B5 B9 B10 -38.61(13) . . . . ?
B4 B8 B9 B12 138.30(15) . . . . ?
B3 B8 B9 B12 100.21(16) . . . . ?
B7 B8 B9 B12 36.74(14) . . . . ?
B3 B8 B9 B4 -38.09(14) . . . . ?
B7 B8 B9 B4 -101.56(15) . . . . ?
B12 B8 B9 B4 -138.30(15) . . . . ?
B4 B8 B9 B5 36.69(14) . . . . ?
B3 B8 B9 B5 -1.4(2) . . . . ?
B7 B8 B9 B5 -64.87(18) . . . . ?
B12 B8 B9 B5 -101.61(16) . . . . ?
B4 B8 B9 B10 100.47(15) . . . . ?
B3 B8 B9 B10 62.38(18) . . . . ?
B7 B8 B9 B10 -1.09(19) . . . . ?
B12 B8 B9 B10 -37.83(14) . . . . ?
C1 B6 B10 B11 -99.56(14) . . . . ?
C2 B6 B10 B11 -37.59(13) . . . . ?
B5 B6 B10 B11 -138.99(15) . . . . ?
C1 B6 B10 B5 39.43(12) . . . . ?
C2 B6 B10 B5 101.40(14) . . . . ?
B11 B6 B10 B5 138.99(15) . . . . ?
C1 B6 B10 B12 -61.91(17) . . . . ?
C2 B6 B10 B12 0.06(18) . . . . ?
B11 B6 B10 B12 37.66(14) . . . . ?
B5 B6 B10 B12 -101.34(16) . . . . ?
C1 B6 B10 B9 0.27(18) . . . . ?
C2 B6 B10 B9 62.25(17) . . . . ?
B11 B6 B10 B9 99.84(16) . . . . ?
B5 B6 B10 B9 -39.15(13) . . . . ?
O1 B5 B10 B6 108.6(2) . . . . ?
C1 B5 B10 B6 -37.84(12) . . . . ?
B9 B5 B10 B6 -135.47(15) . . . . ?
B4 B5 B10 B6 -97.08(14) . . . . ?
O1 B5 B10 B11 145.76(17) . . . . ?
C1 B5 B10 B11 -0.66(18) . . . . ?
B9 B5 B10 B11 -98.29(16) . . . . ?
B4 B5 B10 B11 -59.89(18) . . . . ?
B6 B5 B10 B11 37.18(13) . . . . ?
O1 B5 B10 B12 -150.85(17) . . . . ?
C1 B5 B10 B12 62.73(17) . . . . ?
B9 B5 B10 B12 -34.91(14) . . . . ?
B4 B5 B10 B12 3.49(18) . . . . ?
B6 B5 B10 B12 100.57(16) . . . . ?
O1 B5 B10 B9 -115.9(2) . . . . ?
C1 B5 B10 B9 97.64(14) . . . . ?
B4 B5 B10 B9 38.40(13) . . . . ?
B6 B5 B10 B9 135.47(15) . . . . ?
B12 B9 B10 B6 -100.25(15) . . . . ?
B4 B9 B10 B6 0.76(19) . . . . ?
B5 B9 B10 B6 40.33(13) . . . . ?
B8 B9 B10 B6 -62.22(18) . . . . ?
B12 B9 B10 B11 -37.13(14) . . . . ?
B4 B9 B10 B11 63.88(18) . . . . ?
B5 B9 B10 B11 103.45(15) . . . . ?
B8 B9 B10 B11 0.89(19) . . . . ?
B12 B9 B10 B5 -140.58(15) . . . . ?
B4 B9 B10 B5 -39.56(13) . . . . ?
B8 B9 B10 B5 -102.55(15) . . . . ?
B4 B9 B10 B12 101.01(16) . . . . ?
B5 B9 B10 B12 140.58(15) . . . . ?
B8 B9 B10 B12 38.03(14) . . . . ?
C1 C2 B11 B7 -102.13(14) . . . . ?
B6 C2 B11 B7 -140.88(15) . . . . ?
B3 C2 B11 B7 -36.98(14) . . . . ?
Si1 C2 B11 B7 110.18(14) . . . . ?
C1 C2 B11 B12 -62.90(16) . . . . ?
B7 C2 B11 B12 39.23(14) . . . . ?
B6 C2 B11 B12 -101.65(15) . . . . ?
B3 C2 B11 B12 2.25(18) . . . . ?
Si1 C2 B11 B12 149.41(12) . . . . ?
C1 C2 B11 B6 38.75(12) . . . . ?
B7 C2 B11 B6 140.88(15) . . . . ?
B3 C2 B11 B6 103.90(15) . . . . ?
Si1 C2 B11 B6 -108.94(14) . . . . ?
C1 C2 B11 B10 0.33(18) . . . . ?
B7 C2 B11 B10 102.46(16) . . . . ?
B6 C2 B11 B10 -38.42(13) . . . . ?
B3 C2 B11 B10 65.48(17) . . . . ?
Si1 C2 B11 B10 -147.36(12) . . . . ?
B3 B7 B11 C2 34.66(13) . . . . ?
B8 B7 B11 C2 97.86(15) . . . . ?
B12 B7 B11 C2 135.52(15) . . . . ?
C2 B7 B11 B12 -135.52(15) . . . . ?
B3 B7 B11 B12 -100.86(16) . . . . ?
B8 B7 B11 B12 -37.65(14) . . . . ?
C2 B7 B11 B6 -34.75(13) . . . . ?
B3 B7 B11 B6 -0.10(19) . . . . ?
B8 B7 B11 B6 63.11(18) . . . . ?
B12 B7 B11 B6 100.76(16) . . . . ?
C2 B7 B11 B10 -98.18(15) . . . . ?
B3 B7 B11 B10 -63.52(18) . . . . ?
B8 B7 B11 B10 -0.32(19) . . . . ?
B12 B7 B11 B10 37.33(14) . . . . ?
C1 B6 B11 C2 -37.71(12) . . . . ?
B10 B6 B11 C2 -136.41(15) . . . . ?
B5 B6 B11 C2 -99.90(14) . . . . ?
C1 B6 B11 B7 -3.07(18) . . . . ?
C2 B6 B11 B7 34.64(13) . . . . ?
B10 B6 B11 B7 -101.77(16) . . . . ?
B5 B6 B11 B7 -65.27(17) . . . . ?
C1 B6 B11 B12 60.56(17) . . . . ?
C2 B6 B11 B12 98.27(15) . . . . ?
B10 B6 B11 B12 -38.14(14) . . . . ?
B5 B6 B11 B12 -1.64(18) . . . . ?
C1 B6 B11 B10 98.70(14) . . . . ?
C2 B6 B11 B10 136.41(15) . . . . ?
B5 B6 B11 B10 36.50(13) . . . . ?
B6 B10 B11 C2 38.15(13) . . . . ?
B5 B10 B11 C2 0.22(19) . . . . ?
B12 B10 B11 C2 -99.36(15) . . . . ?
B9 B10 B11 C2 -62.49(17) . . . . ?
B6 B10 B11 B7 100.29(15) . . . . ?
B5 B10 B11 B7 62.36(18) . . . . ?
B12 B10 B11 B7 -37.22(14) . . . . ?
B9 B10 B11 B7 -0.35(19) . . . . ?
B6 B10 B11 B12 137.50(15) . . . . ?
B5 B10 B11 B12 99.58(16) . . . . ?
B9 B10 B11 B12 36.86(13) . . . . ?
B5 B10 B11 B6 -37.92(14) . . . . ?
B12 B10 B11 B6 -137.50(15) . . . . ?
B9 B10 B11 B6 -100.64(15) . . . . ?
B4 B9 B12 B11 -63.06(18) . . . . ?
B5 B9 B12 B11 2.0(2) . . . . ?
B8 B9 B12 B11 -100.17(16) . . . . ?
B10 B9 B12 B11 37.62(14) . . . . ?
B4 B9 B12 B7 0.25(19) . . . . ?
B5 B9 B12 B7 65.31(19) . . . . ?
B8 B9 B12 B7 -36.86(14) . . . . ?
B10 B9 B12 B7 100.93(16) . . . . ?
B4 B9 B12 B10 -100.68(15) . . . . ?
B5 B9 B12 B10 -35.62(14) . . . . ?
B8 B9 B12 B10 -137.79(15) . . . . ?
B4 B9 B12 B8 37.11(14) . . . . ?
B5 B9 B12 B8 102.17(16) . . . . ?
B10 B9 B12 B8 137.79(15) . . . . ?
C2 B11 B12 B9 62.02(18) . . . . ?
B7 B11 B12 B9 100.67(16) . . . . ?
B6 B11 B12 B9 -0.2(2) . . . . ?
B10 B11 B12 B9 -38.05(14) . . . . ?
C2 B11 B12 B7 -38.65(13) . . . . ?
B6 B11 B12 B7 -100.85(15) . . . . ?
B10 B11 B12 B7 -138.72(15) . . . . ?
C2 B11 B12 B10 100.07(15) . . . . ?
B7 B11 B12 B10 138.72(15) . . . . ?
B6 B11 B12 B10 37.87(14) . . . . ?
C2 B11 B12 B8 -1.55(19) . . . . ?
B7 B11 B12 B8 37.09(14) . . . . ?
B6 B11 B12 B8 -63.76(18) . . . . ?
B10 B11 B12 B8 -101.63(16) . . . . ?
C2 B7 B12 B9 -62.83(18) . . . . ?
B11 B7 B12 B9 -101.24(16) . . . . ?
B3 B7 B12 B9 -0.38(19) . . . . ?
B8 B7 B12 B9 37.04(14) . . . . ?
C2 B7 B12 B11 38.41(13) . . . . ?
B3 B7 B12 B11 100.86(15) . . . . ?
B8 B7 B12 B11 138.28(15) . . . . ?
C2 B7 B12 B10 1.54(19) . . . . ?
B11 B7 B12 B10 -36.87(14) . . . . ?
B3 B7 B12 B10 63.99(18) . . . . ?
B8 B7 B12 B10 101.41(16) . . . . ?
C2 B7 B12 B8 -99.87(15) . . . . ?
B11 B7 B12 B8 -138.28(15) . . . . ?
B3 B7 B12 B8 -37.42(14) . . . . ?
B6 B10 B12 B9 100.15(15) . . . . ?
B11 B10 B12 B9 137.98(15) . . . . ?
B5 B10 B12 B9 34.99(14) . . . . ?
B6 B10 B12 B11 -37.83(13) . . . . ?
B5 B10 B12 B11 -102.99(15) . . . . ?
B9 B10 B12 B11 -137.98(15) . . . . ?
B6 B10 B12 B7 -1.00(19) . . . . ?
B11 B10 B12 B7 36.82(14) . . . . ?
B5 B10 B12 B7 -66.17(18) . . . . ?
B9 B10 B12 B7 -101.16(16) . . . . ?
B6 B10 B12 B8 62.24(19) . . . . ?
B11 B10 B12 B8 100.07(16) . . . . ?
B5 B10 B12 B8 -2.9(2) . . . . ?
B9 B10 B12 B8 -37.91(14) . . . . ?
B4 B8 B12 B9 -37.07(14) . . . . ?
B3 B8 B12 B9 -101.18(15) . . . . ?
B7 B8 B12 B9 -138.69(15) . . . . ?
B4 B8 B12 B11 64.50(18) . . . . ?
B3 B8 B12 B11 0.4(2) . . . . ?
B7 B8 B12 B11 -37.12(14) . . . . ?
B9 B8 B12 B11 101.57(16) . . . . ?
B4 B8 B12 B7 101.61(16) . . . . ?
B3 B8 B12 B7 37.51(14) . . . . ?
B9 B8 B12 B7 138.69(15) . . . . ?
B4 B8 B12 B10 1.2(2) . . . . ?
B3 B8 B12 B10 -62.94(19) . . . . ?
B7 B8 B12 B10 -100.45(16) . . . . ?
B9 B8 B12 B10 38.24(14) . . . . ?
C7 N1 C3 C4 1.6(3) . . . . ?
C7 N1 C3 S1 175.03(13) . . . . ?
C1 S1 C3 N1 44.14(16) . . . . ?
C1 S1 C3 C4 -141.97(14) . . . . ?
N1 C3 C4 C5 0.6(3) . . . . ?
S1 C3 C4 C5 -173.06(14) . . . . ?
C3 C4 C5 C6 -2.4(3) . . . . ?
C4 C5 C6 C7 1.8(3) . . . . ?
C3 N1 C7 C6 -2.2(3) . . . . ?
C5 C6 C7 N1 0.5(3) . . . . ?
C11 B13 B14 O2 -107.70(17) . . . . ?
C12 B13 B14 O2 -143.08(16) . . . . ?
B19 B13 B14 O2 118.95(18) . . . . ?
B18 B13 B14 O2 155.12(16) . . . . ?
C11 B13 B14 B20 94.01(14) . . . . ?
C12 B13 B14 B20 58.62(17) . . . . ?
B19 B13 B14 B20 -39.34(13) . . . . ?
B18 B13 B14 B20 -3.18(18) . . . . ?
C12 B13 B14 C11 -35.39(12) . . . . ?
B19 B13 B14 C11 -133.35(14) . . . . ?
B18 B13 B14 C11 -97.19(15) . . . . ?
C11 B13 B14 B19 133.35(14) . . . . ?
C12 B13 B14 B19 97.96(15) . . . . ?
B18 B13 B14 B19 36.16(14) . . . . ?
C11 B13 B14 B15 32.07(12) . . . . ?
C12 B13 B14 B15 -3.32(17) . . . . ?
B19 B13 B14 B15 -101.29(15) . . . . ?
B18 B13 B14 B15 -65.12(17) . . . . ?
O2 B14 B15 C11 104.53(19) . . . . ?
B20 B14 B15 C11 -132.89(14) . . . . ?
B19 B14 B15 C11 -93.37(14) . . . . ?
B13 B14 B15 C11 -32.17(12) . . . . ?
O2 B14 B15 B21 -158.24(17) . . . . ?
B20 B14 B15 B21 -35.67(14) . . . . ?
C11 B14 B15 B21 97.22(15) . . . . ?
B19 B14 B15 B21 3.85(18) . . . . ?
B13 B14 B15 B21 65.05(17) . . . . ?
O2 B14 B15 B20 -122.6(2) . . . . ?
C11 B14 B15 B20 132.89(14) . . . . ?
B19 B14 B15 B20 39.52(13) . . . . ?
B13 B14 B15 B20 100.72(14) . . . . ?
O2 B14 B15 B16 138.33(17) . . . . ?
B20 B14 B15 B16 -99.10(16) . . . . ?
C11 B14 B15 B16 33.79(13) . . . . ?
B19 B14 B15 B16 -59.58(17) . . . . ?
B13 B14 B15 B16 1.62(18) . . . . ?
B21 B15 B16 C11 -134.77(15) . . . . ?
B20 B15 B16 C11 -97.56(15) . . . . ?
B14 B15 B16 C11 -34.51(13) . . . . ?
C11 B15 B16 C12 35.19(12) . . . . ?
B21 B15 B16 C12 -99.58(15) . . . . ?
B20 B15 B16 C12 -62.37(17) . . . . ?
B14 B15 B16 C12 0.68(18) . . . . ?
C11 B15 B16 B21 134.77(15) . . . . ?
B20 B15 B16 B21 37.21(14) . . . . ?
B14 B15 B16 B21 100.26(16) . . . . ?
C11 B15 B16 B17 96.32(15) . . . . ?
B21 B15 B16 B17 -38.45(14) . . . . ?
B20 B15 B16 B17 -1.24(19) . . . . ?
B14 B15 B16 B17 61.81(18) . . . . ?
C11 B16 B17 C12 -36.98(12) . . . . ?
B21 B16 B17 C12 -135.42(15) . . . . ?
B15 B16 B17 C12 -97.15(15) . . . . ?
C11 B16 B17 B18 -2.72(19) . . . . ?
C12 B16 B17 B18 34.26(13) . . . . ?
B21 B16 B17 B18 -101.15(16) . . . . ?
B15 B16 B17 B18 -62.89(18) . . . . ?
C11 B16 B17 B22 61.02(18) . . . . ?
C12 B16 B17 B22 98.00(16) . . . . ?
B21 B16 B17 B22 -37.42(14) . . . . ?
B15 B16 B17 B22 0.85(19) . . . . ?
C11 B16 B17 B21 98.44(15) . . . . ?
C12 B16 B17 B21 135.42(15) . . . . ?
B15 B16 B17 B21 38.27(14) . . . . ?
B22 B17 B18 C12 -135.77(15) . . . . ?
B16 B17 B18 C12 -34.45(14) . . . . ?
B21 B17 B18 C12 -97.59(15) . . . . ?
C12 B17 B18 B19 98.67(15) . . . . ?
B22 B17 B18 B19 -37.10(14) . . . . ?
B16 B17 B18 B19 64.23(18) . . . . ?
B21 B17 B18 B19 1.08(19) . . . . ?
C12 B17 B18 B22 135.77(15) . . . . ?
B16 B17 B18 B22 101.32(16) . . . . ?
B21 B17 B18 B22 38.18(14) . . . . ?
C12 B17 B18 B13 35.33(13) . . . . ?
B22 B17 B18 B13 -100.44(16) . . . . ?
B16 B17 B18 B13 0.9(2) . . . . ?
B21 B17 B18 B13 -62.26(18) . . . . ?
C11 B13 B18 C12 36.29(12) . . . . ?
B19 B13 B18 C12 136.36(14) . . . . ?
B14 B13 B18 C12 100.20(14) . . . . ?
C11 B13 B18 B17 1.35(18) . . . . ?
C12 B13 B18 B17 -34.93(13) . . . . ?
B19 B13 B18 B17 101.43(16) . . . . ?
B14 B13 B18 B17 65.26(18) . . . . ?
C11 B13 B18 B19 -100.07(15) . . . . ?
C12 B13 B18 B19 -136.36(14) . . . . ?
B14 B13 B18 B19 -36.16(14) . . . . ?
C11 B13 B18 B22 -62.05(17) . . . . ?
C12 B13 B18 B22 -98.34(16) . . . . ?
B19 B13 B18 B22 38.02(14) . . . . ?
B14 B13 B18 B22 1.86(19) . . . . ?
C11 B13 B19 B18 98.36(15) . . . . ?
C12 B13 B19 B18 37.58(13) . . . . ?
B14 B13 B19 B18 139.77(15) . . . . ?
C11 B13 B19 B22 60.47(17) . . . . ?
C12 B13 B19 B22 -0.30(18) . . . . ?
B18 B13 B19 B22 -37.89(14) . . . . ?
B14 B13 B19 B22 101.88(15) . . . . ?
C11 B13 B19 B14 -41.41(13) . . . . ?
C12 B13 B19 B14 -102.18(14) . . . . ?
B18 B13 B19 B14 -139.77(15) . . . . ?
C11 B13 B19 B20 -2.38(18) . . . . ?
C12 B13 B19 B20 -63.15(17) . . . . ?
B18 B13 B19 B20 -100.74(16) . . . . ?
B14 B13 B19 B20 39.03(13) . . . . ?
C12 B18 B19 B13 -38.51(13) . . . . ?
B17 B18 B19 B13 -100.54(15) . . . . ?
B22 B18 B19 B13 -137.51(15) . . . . ?
C12 B18 B19 B22 99.00(15) . . . . ?
B17 B18 B19 B22 36.97(14) . . . . ?
B13 B18 B19 B22 137.51(15) . . . . ?
C12 B18 B19 B14 -1.46(19) . . . . ?
B17 B18 B19 B14 -63.50(18) . . . . ?
B22 B18 B19 B14 -100.46(16) . . . . ?
B13 B18 B19 B14 37.05(14) . . . . ?
C12 B18 B19 B20 61.56(17) . . . . ?
B17 B18 B19 B20 -0.48(19) . . . . ?
B22 B18 B19 B20 -37.45(14) . . . . ?
B13 B18 B19 B20 100.07(15) . . . . ?
O2 B14 B19 B13 -102.4(2) . . . . ?
B20 B14 B19 B13 135.61(15) . . . . ?
C11 B14 B19 B13 38.36(12) . . . . ?
B15 B14 B19 B13 96.51(14) . . . . ?
O2 B14 B19 B18 -139.01(18) . . . . ?
B20 B14 B19 B18 98.95(16) . . . . ?
C11 B14 B19 B18 1.70(17) . . . . ?
B15 B14 B19 B18 59.85(18) . . . . ?
B13 B14 B19 B18 -36.66(14) . . . . ?
O2 B14 B19 B22 157.07(17) . . . . ?
B20 B14 B19 B22 35.03(14) . . . . ?
C11 B14 B19 B22 -62.22(16) . . . . ?
B15 B14 B19 B22 -4.07(18) . . . . ?
B13 B14 B19 B22 -100.58(15) . . . . ?
O2 B14 B19 B20 122.0(2) . . . . ?
C11 B14 B19 B20 -97.25(14) . . . . ?
B15 B14 B19 B20 -39.10(13) . . . . ?
B13 B14 B19 B20 -135.61(15) . . . . ?
O2 B14 B20 B22 -150.57(19) . . . . ?
C11 B14 B20 B22 61.72(17) . . . . ?
B19 B14 B20 B22 -35.25(14) . . . . ?
B15 B14 B20 B22 100.32(16) . . . . ?
B13 B14 B20 B22 3.31(19) . . . . ?
O2 B14 B20 B15 109.1(2) . . . . ?
C11 B14 B20 B15 -38.60(12) . . . . ?
B19 B14 B20 B15 -135.57(15) . . . . ?
B13 B14 B20 B15 -97.01(15) . . . . ?
O2 B14 B20 B21 144.78(19) . . . . ?
C11 B14 B20 B21 -2.93(18) . . . . ?
B19 B14 B20 B21 -99.90(16) . . . . ?
B15 B14 B20 B21 35.67(14) . . . . ?
B13 B14 B20 B21 -61.34(18) . . . . ?
O2 B14 B20 B19 -115.3(2) . . . . ?
C11 B14 B20 B19 96.97(14) . . . . ?
B15 B14 B20 B19 135.57(15) . . . . ?
B13 B14 B20 B19 38.56(13) . . . . ?
C11 B15 B20 B14 41.70(13) . . . . ?
B21 B15 B20 B14 140.57(15) . . . . ?
B16 B15 B20 B14 103.79(15) . . . . ?
C11 B15 B20 B22 -60.93(17) . . . . ?
B21 B15 B20 B22 37.94(14) . . . . ?
B16 B15 B20 B22 1.16(18) . . . . ?
B14 B15 B20 B22 -102.63(15) . . . . ?
C11 B15 B20 B21 -98.87(15) . . . . ?
B16 B15 B20 B21 -36.78(13) . . . . ?
B14 B15 B20 B21 -140.57(15) . . . . ?
C11 B15 B20 B19 2.16(19) . . . . ?
B21 B15 B20 B19 101.03(16) . . . . ?
B16 B15 B20 B19 64.25(17) . . . . ?
B14 B15 B20 B19 -39.54(13) . . . . ?
B13 B19 B20 B14 -39.90(13) . . . . ?
B18 B19 B20 B14 -103.35(15) . . . . ?
B22 B19 B20 B14 -140.92(15) . . . . ?
B13 B19 B20 B22 101.03(16) . . . . ?
B18 B19 B20 B22 37.58(14) . . . . ?
B14 B19 B20 B22 140.92(15) . . . . ?
B13 B19 B20 B15 0.14(19) . . . . ?
B18 B19 B20 B15 -63.31(17) . . . . ?
B22 B19 B20 B15 -100.89(16) . . . . ?
B14 B19 B20 B15 40.04(14) . . . . ?
B13 B19 B20 B21 63.15(18) . . . . ?
B18 B19 B20 B21 -0.30(18) . . . . ?
B22 B19 B20 B21 -37.88(14) . . . . ?
B14 B19 B20 B21 103.05(15) . . . . ?
C11 B16 B21 B15 38.26(13) . . . . ?
C12 B16 B21 B15 98.56(15) . . . . ?
B17 B16 B21 B15 136.97(15) . . . . ?
C11 B16 B21 B17 -98.71(15) . . . . ?
C12 B16 B21 B17 -38.41(13) . . . . ?
B15 B16 B21 B17 -136.97(15) . . . . ?
C11 B16 B21 B20 0.98(19) . . . . ?
C12 B16 B21 B20 61.27(18) . . . . ?
B17 B16 B21 B20 99.68(17) . . . . ?
B15 B16 B21 B20 -37.29(14) . . . . ?
C11 B16 B21 B22 -62.04(18) . . . . ?
C12 B16 B21 B22 -1.75(19) . . . . ?
B17 B16 B21 B22 36.66(14) . . . . ?
B15 B16 B21 B22 -100.31(16) . . . . ?
C11 B15 B21 B16 -39.21(13) . . . . ?
B20 B15 B21 B16 -138.52(15) . . . . ?
B14 B15 B21 B16 -103.32(15) . . . . ?
C11 B15 B21 B17 -0.74(19) . . . . ?
B20 B15 B21 B17 -100.06(16) . . . . ?
B16 B15 B21 B17 38.47(14) . . . . ?
B14 B15 B21 B17 -64.85(18) . . . . ?
C11 B15 B21 B20 99.31(15) . . . . ?
B16 B15 B21 B20 138.52(15) . . . . ?
B14 B15 B21 B20 35.21(14) . . . . ?
C11 B15 B21 B22 61.95(18) . . . . ?
B20 B15 B21 B22 -37.36(14) . . . . ?
B16 B15 B21 B22 101.16(16) . . . . ?
B14 B15 B21 B22 -2.16(19) . . . . ?
C12 B17 B21 B16 38.89(14) . . . . ?
B18 B17 B21 B16 100.81(16) . . . . ?
B22 B17 B21 B16 138.70(15) . . . . ?
C12 B17 B21 B15 0.1(2) . . . . ?
B18 B17 B21 B15 62.05(19) . . . . ?
B22 B17 B21 B15 99.94(16) . . . . ?
B16 B17 B21 B15 -38.76(14) . . . . ?
C12 B17 B21 B20 -63.18(18) . . . . ?
B18 B17 B21 B20 -1.25(19) . . . . ?
B22 B17 B21 B20 36.63(14) . . . . ?
B16 B17 B21 B20 -102.07(15) . . . . ?
C12 B17 B21 B22 -99.81(16) . . . . ?
B18 B17 B21 B22 -37.89(14) . . . . ?
B16 B17 B21 B22 -138.70(15) . . . . ?
B14 B20 B21 B16 1.3(2) . . . . ?
B22 B20 B21 B16 -100.15(16) . . . . ?
B15 B20 B21 B16 37.61(14) . . . . ?
B19 B20 B21 B16 -62.60(19) . . . . ?
B14 B20 B21 B15 -36.28(14) . . . . ?
B22 B20 B21 B15 -137.76(15) . . . . ?
B19 B20 B21 B15 -100.21(15) . . . . ?
B14 B20 B21 B17 64.88(18) . . . . ?
B22 B20 B21 B17 -36.60(14) . . . . ?
B15 B20 B21 B17 101.16(15) . . . . ?
B19 B20 B21 B17 0.95(19) . . . . ?
B14 B20 B21 B22 101.48(16) . . . . ?
B15 B20 B21 B22 137.76(15) . . . . ?
B19 B20 B21 B22 37.56(13) . . . . ?
C12 B17 B22 B18 -38.44(13) . . . . ?
B16 B17 B22 B18 -100.91(16) . . . . ?
B21 B17 B22 B18 -137.81(15) . . . . ?
C12 B17 B22 B20 62.34(18) . . . . ?
B18 B17 B22 B20 100.78(15) . . . . ?
B16 B17 B22 B20 -0.1(2) . . . . ?
B21 B17 B22 B20 -37.03(14) . . . . ?
C12 B17 B22 B19 -1.73(19) . . . . ?
B18 B17 B22 B19 36.71(14) . . . . ?
B16 B17 B22 B19 -64.20(18) . . . . ?
B21 B17 B22 B19 -101.10(16) . . . . ?
C12 B17 B22 B21 99.37(15) . . . . ?
B18 B17 B22 B21 137.81(15) . . . . ?
B16 B17 B22 B21 36.89(14) . . . . ?
C12 B18 B22 B17 38.34(13) . . . . ?
B19 B18 B22 B17 138.85(15) . . . . ?
B13 B18 B22 B17 101.06(16) . . . . ?
C12 B18 B22 B20 -62.51(18) . . . . ?
B17 B18 B22 B20 -100.85(16) . . . . ?
B19 B18 B22 B20 37.99(14) . . . . ?
B13 B18 B22 B20 0.2(2) . . . . ?
C12 B18 B22 B19 -100.50(15) . . . . ?
B17 B18 B22 B19 -138.85(15) . . . . ?
B13 B18 B22 B19 -37.79(14) . . . . ?
C12 B18 B22 B21 0.85(19) . . . . ?
B17 B18 B22 B21 -37.50(14) . . . . ?
B19 B18 B22 B21 101.35(16) . . . . ?
B13 B18 B22 B21 63.56(18) . . . . ?
B14 B20 B22 B17 -65.56(19) . . . . ?
B15 B20 B22 B17 -0.64(19) . . . . ?
B21 B20 B22 B17 36.93(14) . . . . ?
B19 B20 B22 B17 -100.94(16) . . . . ?
B14 B20 B22 B18 -2.2(2) . . . . ?
B15 B20 B22 B18 62.68(18) . . . . ?
B21 B20 B22 B18 100.25(16) . . . . ?
B19 B20 B22 B18 -37.62(14) . . . . ?
B14 B20 B22 B19 35.38(14) . . . . ?
B15 B20 B22 B19 100.30(15) . . . . ?
B21 B20 B22 B19 137.88(15) . . . . ?
B14 B20 B22 B21 -102.49(16) . . . . ?
B15 B20 B22 B21 -37.58(13) . . . . ?
B19 B20 B22 B21 -137.88(15) . . . . ?
B13 B19 B22 B17 1.27(19) . . . . ?
B18 B19 B22 B17 -36.77(14) . . . . ?
B14 B19 B22 B17 66.09(18) . . . . ?
B20 B19 B22 B17 101.01(16) . . . . ?
B13 B19 B22 B18 38.04(13) . . . . ?
B14 B19 B22 B18 102.86(15) . . . . ?
B20 B19 B22 B18 137.78(15) . . . . ?
B13 B19 B22 B20 -99.74(15) . . . . ?
B18 B19 B22 B20 -137.78(15) . . . . ?
B14 B19 B22 B20 -34.92(13) . . . . ?
B13 B19 B22 B21 -62.01(18) . . . . ?
B18 B19 B22 B21 -100.05(16) . . . . ?
B14 B19 B22 B21 2.81(19) . . . . ?
B20 B19 B22 B21 37.72(14) . . . . ?
B16 B21 B22 B17 -36.96(14) . . . . ?
B15 B21 B22 B17 -101.04(16) . . . . ?
B20 B21 B22 B17 -138.63(15) . . . . ?
B16 B21 B22 B18 0.57(19) . . . . ?
B15 B21 B22 B18 -63.50(18) . . . . ?
B17 B21 B22 B18 37.53(14) . . . . ?
B20 B21 B22 B18 -101.09(15) . . . . ?
B16 B21 B22 B20 101.67(16) . . . . ?
B15 B21 B22 B20 37.59(14) . . . . ?
B17 B21 B22 B20 138.63(15) . . . . ?
B16 B21 B22 B19 63.69(18) . . . . ?
B15 B21 B22 B19 -0.38(19) . . . . ?
B17 B21 B22 B19 100.65(16) . . . . ?
B20 B21 B22 B19 -37.97(14) . . . . ?
B21 B15 C11 C12 1.12(19) . . . . ?
B20 B15 C11 C12 63.88(17) . . . . ?
B16 B15 C11 C12 -38.12(14) . . . . ?
B14 B15 C11 C12 104.62(14) . . . . ?
B21 B15 C11 B13 -66.66(18) . . . . ?
B20 B15 C11 B13 -3.91(19) . . . . ?
B16 B15 C11 B13 -105.90(15) . . . . ?
B14 B15 C11 B13 36.83(14) . . . . ?
B21 B15 C11 B16 39.24(14) . . . . ?
B20 B15 C11 B16 101.99(15) . . . . ?
B14 B15 C11 B16 142.73(14) . . . . ?
B21 B15 C11 B14 -103.50(15) . . . . ?
B20 B15 C11 B14 -40.74(13) . . . . ?
B16 B15 C11 B14 -142.73(14) . . . . ?
B21 B15 C11 S2 148.80(14) . . . . ?
B20 B15 C11 S2 -148.45(13) . . . . ?
B16 B15 C11 S2 109.56(16) . . . . ?
B14 B15 C11 S2 -107.70(15) . . . . ?
B19 B13 C11 C12 -98.76(14) . . . . ?
B18 B13 C11 C12 -36.32(12) . . . . ?
B14 B13 C11 C12 -139.66(13) . . . . ?
C12 B13 C11 B15 102.79(15) . . . . ?
B19 B13 C11 B15 4.03(19) . . . . ?
B18 B13 C11 B15 66.46(17) . . . . ?
B14 B13 C11 B15 -36.87(14) . . . . ?
C12 B13 C11 B16 33.04(14) . . . . ?
B19 B13 C11 B16 -65.73(18) . . . . ?
B18 B13 C11 B16 -3.29(19) . . . . ?
B14 B13 C11 B16 -106.62(15) . . . . ?
C12 B13 C11 B14 139.66(13) . . . . ?
B19 B13 C11 B14 40.90(13) . . . . ?
B18 B13 C11 B14 103.33(15) . . . . ?
C12 B13 C11 S2 -107.81(13) . . . . ?
B19 B13 C11 S2 153.42(12) . . . . ?
B18 B13 C11 S2 -144.14(12) . . . . ?
B14 B13 C11 S2 112.53(13) . . . . ?
B21 B16 C11 C12 99.66(15) . . . . ?
B17 B16 C11 C12 37.17(13) . . . . ?
B15 B16 C11 C12 139.01(14) . . . . ?
C12 B16 C11 B15 -139.01(14) . . . . ?
B21 B16 C11 B15 -39.35(14) . . . . ?
B17 B16 C11 B15 -101.84(16) . . . . ?
C12 B16 C11 B13 -33.36(14) . . . . ?
B21 B16 C11 B13 66.30(18) . . . . ?
B17 B16 C11 B13 3.81(19) . . . . ?
B15 B16 C11 B13 105.65(16) . . . . ?
C12 B16 C11 B14 -102.72(15) . . . . ?
B21 B16 C11 B14 -3.06(19) . . . . ?
B17 B16 C11 B14 -65.55(18) . . . . ?
B15 B16 C11 B14 36.29(14) . . . . ?
C12 B16 C11 S2 103.84(14) . . . . ?
B21 B16 C11 S2 -156.50(13) . . . . ?
B17 B16 C11 S2 141.01(13) . . . . ?
B15 B16 C11 S2 -117.15(15) . . . . ?
O2 B14 C11 C12 143.59(15) . . . . ?
B20 B14 C11 C12 -63.41(16) . . . . ?
B19 B14 C11 C12 -1.39(17) . . . . ?
B15 B14 C11 C12 -103.68(15) . . . . ?
B13 B14 C11 C12 38.10(13) . . . . ?
O2 B14 C11 B15 -112.73(18) . . . . ?
B20 B14 C11 B15 40.27(13) . . . . ?
B19 B14 C11 B15 102.28(14) . . . . ?
B13 B14 C11 B15 141.78(14) . . . . ?
O2 B14 C11 B13 105.49(18) . . . . ?
B20 B14 C11 B13 -101.51(14) . . . . ?
B19 B14 C11 B13 -39.50(12) . . . . ?
B15 B14 C11 B13 -141.78(14) . . . . ?
O2 B14 C11 B16 -149.22(16) . . . . ?
B20 B14 C11 B16 3.78(18) . . . . ?
B19 B14 C11 B16 65.80(17) . . . . ?
B15 B14 C11 B16 -36.49(14) . . . . ?
B13 B14 C11 B16 105.29(15) . . . . ?
O2 B14 C11 S2 4.6(2) . . . . ?
B20 B14 C11 S2 157.58(12) . . . . ?
B19 B14 C11 S2 -140.41(12) . . . . ?
B15 B14 C11 S2 117.31(14) . . . . ?
B13 B14 C11 S2 -100.91(14) . . . . ?
C13 S2 C11 C12 132.04(12) . . . . ?
C13 S2 C11 B15 -14.65(17) . . . . ?
C13 S2 C11 B13 -159.78(12) . . . . ?
C13 S2 C11 B16 62.20(15) . . . . ?
C13 S2 C11 B14 -90.10(14) . . . . ?
B15 C11 C12 B17 -1.09(19) . . . . ?
B13 C11 C12 B17 105.24(15) . . . . ?
B16 C11 C12 B17 -40.06(14) . . . . ?
B14 C11 C12 B17 66.93(17) . . . . ?
S2 C11 C12 B17 -152.33(13) . . . . ?
B15 C11 C12 B18 -67.45(17) . . . . ?
B13 C11 C12 B18 38.87(13) . . . . ?
B16 C11 C12 B18 -106.42(15) . . . . ?
B14 C11 C12 B18 0.57(18) . . . . ?
S2 C11 C12 B18 141.31(12) . . . . ?
B15 C11 C12 B16 38.97(14) . . . . ?
B13 C11 C12 B16 145.29(14) . . . . ?
B14 C11 C12 B16 106.99(15) . . . . ?
S2 C11 C12 B16 -112.27(14) . . . . ?
B15 C11 C12 B13 -106.33(15) . . . . ?
B16 C11 C12 B13 -145.29(14) . . . . ?
B14 C11 C12 B13 -38.30(13) . . . . ?
S2 C11 C12 B13 102.44(13) . . . . ?
B15 C11 C12 Si2 146.68(13) . . . . ?
B13 C11 C12 Si2 -106.99(14) . . . . ?
B16 C11 C12 Si2 107.72(15) . . . . ?
B14 C11 C12 Si2 -145.29(12) . . . . ?
S2 C11 C12 Si2 -4.55(18) . . . . ?
B18 B17 C12 C11 -101.89(15) . . . . ?
B22 B17 C12 C11 -62.90(18) . . . . ?
B16 B17 C12 C11 39.52(14) . . . . ?
B21 B17 C12 C11 0.56(19) . . . . ?
B22 B17 C12 B18 38.99(14) . . . . ?
B16 B17 C12 B18 141.41(15) . . . . ?
B21 B17 C12 B18 102.44(16) . . . . ?
B18 B17 C12 B16 -141.41(15) . . . . ?
B22 B17 C12 B16 -102.42(16) . . . . ?
B21 B17 C12 B16 -38.96(14) . . . . ?
B18 B17 C12 B13 -37.38(14) . . . . ?
B22 B17 C12 B13 1.6(2) . . . . ?
B16 B17 C12 B13 104.02(15) . . . . ?
B21 B17 C12 B13 65.06(18) . . . . ?
B18 B17 C12 Si2 109.45(15) . . . . ?
B22 B17 C12 Si2 148.43(13) . . . . ?
B16 B17 C12 Si2 -109.15(15) . . . . ?
B21 B17 C12 Si2 -148.11(13) . . . . ?
B17 B18 C12 C11 102.54(15) . . . . ?
B19 B18 C12 C11 0.55(18) . . . . ?
B22 B18 C12 C11 63.64(17) . . . . ?
B13 B18 C12 C11 -37.96(13) . . . . ?
B19 B18 C12 B17 -101.99(16) . . . . ?
B22 B18 C12 B17 -38.89(14) . . . . ?
B13 B18 C12 B17 -140.50(15) . . . . ?
B17 B18 C12 B16 36.83(15) . . . . ?
B19 B18 C12 B16 -65.16(18) . . . . ?
B22 B18 C12 B16 -2.06(19) . . . . ?
B13 B18 C12 B16 -103.67(15) . . . . ?
B17 B18 C12 B13 140.50(15) . . . . ?
B19 B18 C12 B13 38.51(13) . . . . ?
B22 B18 C12 B13 101.61(15) . . . . ?
B17 B18 C12 Si2 -110.41(14) . . . . ?
B19 B18 C12 Si2 147.60(12) . . . . ?
B22 B18 C12 Si2 -149.31(12) . . . . ?
B13 B18 C12 Si2 109.09(14) . . . . ?
B21 B16 C12 C11 -97.38(15) . . . . ?
B17 B16 C12 C11 -136.66(15) . . . . ?
B15 B16 C12 C11 -35.02(12) . . . . ?
C11 B16 C12 B17 136.66(15) . . . . ?
B21 B16 C12 B17 39.28(14) . . . . ?
B15 B16 C12 B17 101.64(16) . . . . ?
C11 B16 C12 B18 99.80(15) . . . . ?
B21 B16 C12 B18 2.42(19) . . . . ?
B17 B16 C12 B18 -36.87(15) . . . . ?
B15 B16 C12 B18 64.77(17) . . . . ?
C11 B16 C12 B13 32.10(13) . . . . ?
B21 B16 C12 B13 -65.28(17) . . . . ?
B17 B16 C12 B13 -104.57(16) . . . . ?
B15 B16 C12 B13 -2.92(18) . . . . ?
C11 B16 C12 Si2 -112.88(14) . . . . ?
B21 B16 C12 Si2 149.74(12) . . . . ?
B17 B16 C12 Si2 110.45(14) . . . . ?
B15 B16 C12 Si2 -147.91(12) . . . . ?
B19 B13 C12 C11 99.43(14) . . . . ?
B18 B13 C12 C11 137.76(14) . . . . ?
B14 B13 C12 C11 36.55(12) . . . . ?
C11 B13 C12 B17 -100.25(15) . . . . ?
B19 B13 C12 B17 -0.83(18) . . . . ?
B18 B13 C12 B17 37.51(14) . . . . ?
B14 B13 C12 B17 -63.71(18) . . . . ?
C11 B13 C12 B18 -137.76(14) . . . . ?
B19 B13 C12 B18 -38.33(13) . . . . ?
B14 B13 C12 B18 -101.21(15) . . . . ?
C11 B13 C12 B16 -32.49(13) . . . . ?
B19 B13 C12 B16 66.94(17) . . . . ?
B18 B13 C12 B16 105.27(15) . . . . ?
B14 B13 C12 B16 4.06(18) . . . . ?
C11 B13 C12 Si2 112.56(14) . . . . ?
B19 B13 C12 Si2 -148.02(12) . . . . ?
B18 B13 C12 Si2 -109.68(14) . . . . ?
B14 B13 C12 Si2 149.10(12) . . . . ?
C17 N2 C13 C14 -2.7(3) . . . . ?
C17 N2 C13 S2 -178.99(17) . . . . ?
C11 S2 C13 N2 -65.14(17) . . . . ?
C11 S2 C13 C14 118.30(15) . . . . ?
N2 C13 C14 C15 0.6(3) . . . . ?
S2 C13 C14 C15 176.94(16) . . . . ?
C13 C14 C15 C16 1.5(3) . . . . ?
C14 C15 C16 C17 -1.4(3) . . . . ?
C13 N2 C17 C16 2.9(4) . . . . ?
C15 C16 C17 N2 -0.9(4) . . . . ?
